data_7101228
loop_
_publ_author_name
'Tidmarsh, Ian S.'
'Laye, Rebecca H.'
'Brearley, Paul R.'
'Shanmugam, Maheswaran'
'Sa\~nudo, E. Carolina'
'Sorace, Lorenzo'
'Caneschi, Andrea'
'McInnes, Eric J. L.'

_publ_section_title
;
 A high-nuclearity, beyond "fully reduced" polyoxo(alkoxo)vanadium(III/IV) cage
;
_journal_coden_ASTM CHCOFS
_journal_issue 24
_journal_name_full
;
 Chemical Communications (Cambridge, United Kingdom)
;
_journal_page_first 2560
_journal_page_last 2562
_journal_paper_doi 10.1039/b605106e
_journal_year 2006
_chemical_formula_sum 'C96 H164 O56 V18'
_chemical_formula_weight 3131.19
_space_group_IT_number 2
_symmetry_cell_setting triclinic
_symmetry_space_group_name_Hall '-P 1'
_symmetry_space_group_name_H-M 'P -1'
_atom_sites_solution_hydrogens geom
_atom_sites_solution_primary direct
_atom_sites_solution_secondary difmap
_audit_creation_method SHELXL-97
_cell_angle_alpha 74.367(7)
_cell_angle_beta 87.552(7)
_cell_angle_gamma 65.633(9)
_cell_formula_units_Z 1
_cell_length_a 14.0361(13)
_cell_length_b 16.0288(13)
_cell_length_c 16.2151(12)
_cell_measurement_reflns_used 5256
_cell_measurement_temperature 100(2)
_cell_measurement_theta_max 32.0176
_cell_measurement_theta_min 2.6114
_cell_volume 3190.4(5)
_computing_cell_refinement
;
CrysAlis RED, Oxford Diffraction Ltd.,
Version 1.171.12 beta (release 06.11.2003 CrysAlis171 VC++)
(compiled Nov 6 2003,09:43:27)
;
_computing_data_collection
;
CrysAlis CCD, Oxford Diffraction Ltd.,
Version 1.171.12 beta (release 06.11.2003 CrysAlis171 VC++)
(compiled Nov 6 2003,09:43:27)
;
_computing_data_reduction
;
CrysAlis RED, Oxford Diffraction Ltd.,
Version 1.171.12 beta (release 06.11.2003 CrysAlis171 VC++)
(compiled Nov 6 2003,09:43:27)
;
_computing_molecular_graphics 'SHELXL-97 (Sheldrick, 1997)'
_computing_publication_material 'SHELXL-97 (Sheldrick, 1997)'
_computing_structure_refinement 'SHELXL-97 (Sheldrick, 1997)'
_computing_structure_solution 'SHELXS-97 (Sheldrick, 1990)'
_diffrn_ambient_temperature 100(2)
_diffrn_detector_area_resol_mean 8.3367
_diffrn_measured_fraction_theta_full 0.997
_diffrn_measured_fraction_theta_max 0.997
_diffrn_measurement_device_type 'Oxford Diffraction XCalibur 2'
_diffrn_measurement_method 'phi and omega'
_diffrn_radiation_monochromator graphite
_diffrn_radiation_source 'Enhance (Mo) X-ray Source'
_diffrn_radiation_type MoK\a
_diffrn_radiation_wavelength 0.71073
_diffrn_reflns_av_R_equivalents 0.0785
_diffrn_reflns_av_sigmaI/netI 0.0984
_diffrn_reflns_limit_h_max 10
_diffrn_reflns_limit_h_min -14
_diffrn_reflns_limit_k_max 16
_diffrn_reflns_limit_k_min -16
_diffrn_reflns_limit_l_max 17
_diffrn_reflns_limit_l_min -17
_diffrn_reflns_number 15920
_diffrn_reflns_theta_full 21.97
_diffrn_reflns_theta_max 21.97
_diffrn_reflns_theta_min 2.62
_exptl_absorpt_coefficient_mu 1.33279
_exptl_absorpt_correction_T_max 0.85466
_exptl_absorpt_correction_T_min 0.49442
_exptl_absorpt_correction_type 'numeric analytical'
_exptl_absorpt_process_details
;
CrysAlis RED, Oxford Diffraction Ltd.,
Version 1.171.23 beta (release 19.07.2004 CrysAlis171 .NET)
(compiled Jul 19 2004,21:00:49)
Analytical numeric absorption correction using a multifaceted crystal
model based on expressions derived by R.C. Clark & J.S. Reid.
;
_exptl_crystal_colour brown
_exptl_crystal_density_diffrn 1.630
_exptl_crystal_density_method 'not measured'
_exptl_crystal_description plate
_exptl_crystal_F_000 1602
_exptl_crystal_size_max 0.39
_exptl_crystal_size_mid 0.23
_exptl_crystal_size_min 0.03
_refine_diff_density_max 1.330
_refine_diff_density_min -0.857
_refine_diff_density_rms 0.189
_refine_ls_extinction_method none
_refine_ls_goodness_of_fit_ref 0.994
_refine_ls_hydrogen_treatment constr
_refine_ls_matrix_type full
_refine_ls_number_parameters 845
_refine_ls_number_reflns 7765
_refine_ls_number_restraints 186
_refine_ls_restrained_S_all 0.988
_refine_ls_R_factor_all 0.1238
_refine_ls_R_factor_gt 0.0902
_refine_ls_shift/su_max 0.001
_refine_ls_shift/su_mean 0.000
_refine_ls_structure_factor_coef Fsqd
_refine_ls_weighting_details 'calc w=1/[\s^2^(Fo^2^)+(0.1914P)^2^+0.0000P] where P=(Fo^2^+2Fc^2^)/3'
_refine_ls_weighting_scheme calc
_refine_ls_wR_factor_gt 0.2386
_refine_ls_wR_factor_ref 0.2793
_reflns_number_gt 4785
_reflns_number_total 7765
_reflns_threshold_expression >2sigma(I)
_cod_data_source_file b605106e.txt
_cod_original_sg_symbol_H-M P-1
_cod_database_code 7101228

loop_
_symmetry_equiv_pos_as_xyz
'x, y, z'
'-x, -y, -z'

loop_
_atom_site_label
_atom_site_type_symbol
_atom_site_fract_x
_atom_site_fract_y
_atom_site_fract_z
_atom_site_U_iso_or_equiv
_atom_site_adp_type
_atom_site_occupancy
_atom_site_symmetry_multiplicity
_atom_site_calc_flag
_atom_site_refinement_flags
_atom_site_disorder_assembly
_atom_site_disorder_group
V1 V 0.27277(15) 0.77282(15) 0.11590(12) 0.0693(6) Uani 1 1 d . A .
V2 V 0.34156(17) 0.87974(13) 0.22597(14) 0.0725(7) Uani 1 1 d . A .
V3 V 0.20239(13) 0.77340(14) 0.28913(12) 0.0653(6) Uani 1 1 d D A .
V4 V 0.49262(14) 0.69615(15) 0.18598(12) 0.0672(6) Uani 1 1 d D . .
V5 V 0.42372(11) 0.67120(10) 0.36585(10) 0.0389(5) Uani 1 1 d . . .
V6 V 0.22800(11) 0.65580(11) 0.50313(10) 0.0398(5) Uani 1 1 d . . .
V7 V 0.36281(11) 0.45694(10) 0.48374(10) 0.0368(5) Uani 1 1 d . . .
V8 V 0.56383(11) 0.39657(10) 0.41099(10) 0.0364(5) Uani 1 1 d . . .
V9 V 0.31956(11) 0.47905(11) 0.65972(10) 0.0413(5) Uani 1 1 d . . .
O1 O 0.3467(5) 0.7388(4) 0.2362(4) 0.0466(16) Uani 1 1 d . . .
O2 O 0.2793(4) 0.7023(4) 0.3953(4) 0.0363(14) Uani 1 1 d . . .
O3 O 0.5430(4) 0.6254(4) 0.2995(4) 0.0353(14) Uani 1 1 d . . .
O4 O 0.4267(4) 0.5230(4) 0.3807(3) 0.0307(13) Uani 1 1 d . . .
O5 O 0.6370(4) 0.4587(4) 0.4516(3) 0.0319(14) Uani 1 1 d . . .
O6 O 0.5060(4) 0.3696(4) 0.5201(3) 0.0310(13) Uani 1 1 d . . .
O7 O 0.2825(5) 0.6391(6) 0.1273(6) 0.084(3) Uani 1 1 d . . .
O8 O 0.2006(7) 0.8126(10) -0.0015(6) 0.132(4) Uani 1 1 d U . .
O9 O 0.0580(5) 0.8121(7) 0.3328(5) 0.085(3) Uani 1 1 d . . .
O10 O 0.0775(5) 0.7575(4) 0.4735(4) 0.0493(17) Uani 1 1 d . . .
O11 O 0.4970(5) 0.3289(4) 0.3588(4) 0.0473(16) Uani 1 1 d . . .
O12 O 0.3406(5) 0.3794(4) 0.4125(4) 0.0484(17) Uani 1 1 d . . .
O13 O 0.2480(5) 0.4400(5) 0.7657(5) 0.0587(19) Uani 1 1 d . . .
O14 O 0.3687(6) 0.3389(6) 0.8706(5) 0.082(3) Uani 1 1 d . . .
O15 O 0.3361(9) 0.9852(6) 0.2142(7) 0.116(3) Uani 1 1 d . . .
O16 O 0.2081(7) 0.6274(7) 0.2938(7) 0.105(3) Uani 1 1 d D . .
O17 O 0.5016(11) 0.5507(9) 0.1841(8) 0.202(8) Uani 1 1 d D . .
O18 O 0.4156(6) 0.7254(6) 0.0785(5) 0.083(3) Uani 1 1 d D . .
O19 O 0.1439(5) 0.7985(6) 0.1737(5) 0.073(2) Uani 1 1 d D . .
O20 O 0.2700(6) 0.8971(5) 0.1104(5) 0.076(2) Uani 1 1 d D . .
O21 O 0.2059(5) 0.8920(6) 0.2767(5) 0.075(2) Uani 1 1 d D . .
O22 O 0.4803(6) 0.8205(6) 0.1805(5) 0.072(2) Uani 1 1 d D . .
O23 O 0.4137(5) 0.8033(4) 0.3426(4) 0.0536(18) Uani 1 1 d D . .
O24 O 0.2921(4) 0.7151(4) 0.5591(4) 0.0407(15) Uani 1 1 d D . .
O25 O 0.2100(4) 0.5625(4) 0.4455(4) 0.0420(15) Uani 1 1 d D . .
O26 O 0.2978(4) 0.4064(4) 0.5891(4) 0.0447(16) Uani 1 1 d D . .
O27 O 0.1853(4) 0.5929(4) 0.6134(4) 0.0455(16) Uani 1 1 d D . .
O28 O 0.3781(4) 0.5588(4) 0.7039(4) 0.0398(15) Uani 1 1 d D . .
C1 C 0.2019(12) 0.6630(18) -0.0109(13) 0.147(9) Uani 1 1 d . . .
H1 H 0.1830 0.6344 -0.0463 0.176 Uiso 1 1 calc R . .
C2 C 0.2521(13) 0.6075(15) 0.0676(18) 0.146(6) Uani 1 1 d U . .
C3 C 0.2848(11) 0.4995(13) 0.1002(14) 0.147(6) Uani 1 1 d U . .
H3A H 0.2688 0.4773 0.0555 0.221 Uiso 1 1 calc R . .
H3B H 0.2472 0.4860 0.1491 0.221 Uiso 1 1 calc R . .
H3C H 0.3588 0.4678 0.1164 0.221 Uiso 1 1 calc R . .
C4 C 0.1769(13) 0.7613(18) -0.0416(11) 0.132(4) Uani 1 1 d U . .
C5 C 0.1220(11) 0.8119(13) -0.1277(9) 0.134(4) Uani 1 1 d U . .
H5A H 0.1130 0.7675 -0.1527 0.201 Uiso 1 1 calc R . .
H5B H 0.1627 0.8409 -0.1633 0.201 Uiso 1 1 calc R . .
H5C H 0.0546 0.8602 -0.1231 0.201 Uiso 1 1 calc R . .
C6 C 0.0224(7) 0.8081(8) 0.4053(8) 0.056(3) Uani 1 1 d . . .
C7 C -0.0929(4) 0.8666(5) 0.4056(5) 0.055(3) Uani 1 1 d G . .
C8 C -0.1545(5) 0.9232(6) 0.3296(4) 0.076(4) Uani 1 1 d G . .
H8 H -0.1243 0.9254 0.2773 0.092 Uiso 1 1 calc R . .
C9 C -0.2613(5) 0.9765(5) 0.3317(5) 0.081(4) Uani 1 1 d G . .
H9 H -0.3025 1.0143 0.2808 0.097 Uiso 1 1 calc R . .
C10 C -0.3064(4) 0.9732(6) 0.4098(6) 0.081(4) Uani 1 1 d G . .
H10 H -0.3779 1.0089 0.4112 0.097 Uiso 1 1 calc R . .
C11 C -0.2448(6) 0.9167(6) 0.4858(5) 0.090(4) Uani 1 1 d G . .
H11 H -0.2750 0.9145 0.5381 0.108 Uiso 1 1 calc R . .
C12 C -0.1380(5) 0.8634(5) 0.4837(4) 0.074(3) Uani 1 1 d G . .
H12 H -0.0968 0.8255 0.5346 0.089 Uiso 1 1 calc R . .
C13 C 0.4056(9) 0.3300(7) 0.3716(6) 0.046(2) Uani 1 1 d . . .
C14 C 0.3757(6) 0.2713(6) 0.3303(5) 0.064(3) Uani 1 1 d G . .
C15 C 0.4476(6) 0.2107(6) 0.2877(6) 0.090(4) Uani 1 1 d G . .
H15 H 0.5157 0.2064 0.2848 0.108 Uiso 1 1 calc R . .
C16 C 0.4176(9) 0.1564(6) 0.2495(6) 0.123(6) Uani 1 1 d G . .
H16 H 0.4657 0.1159 0.2210 0.148 Uiso 1 1 calc R . .
C17 C 0.3158(10) 0.1628(7) 0.2538(7) 0.117(6) Uani 1 1 d G . .
H17 H 0.2958 0.1265 0.2282 0.141 Uiso 1 1 calc R . .
C18 C 0.2440(7) 0.2235(8) 0.2964(8) 0.137(7) Uani 1 1 d G . .
H18 H 0.1758 0.2277 0.2993 0.164 Uiso 1 1 calc R . .
C19 C 0.2739(6) 0.2777(7) 0.3346(6) 0.104(5) Uani 1 1 d G . .
H19 H 0.2258 0.3183 0.3631 0.125 Uiso 1 1 calc R . .
C20 C 0.2768(9) 0.3881(9) 0.8394(8) 0.062(3) Uani 1 1 d . . .
C21 C 0.1948(6) 0.3854(8) 0.9028(5) 0.081(4) Uani 1 1 d G . .
C22 C 0.0893(7) 0.4403(10) 0.8757(6) 0.233(7) Uani 1 1 d GU . .
H22 H 0.0697 0.4781 0.8193 0.279 Uiso 1 1 calc R . .
C23 C 0.0130(5) 0.4386(11) 0.9329(8) 0.233(7) Uani 1 1 d GU . .
H23 H -0.0576 0.4754 0.9147 0.279 Uiso 1 1 calc R . .
C24 C 0.0422(7) 0.3821(11) 1.0172(7) 0.233(7) Uani 1 1 d GU . .
H24 H -0.0089 0.3810 1.0554 0.279 Uiso 1 1 calc R . .
C25 C 0.1476(9) 0.3272(9) 1.0443(5) 0.149(8) Uani 1 1 d G . .
H25 H 0.1672 0.2894 1.1007 0.178 Uiso 1 1 calc R . .
C26 C 0.2239(6) 0.3288(8) 0.9871(6) 0.106(5) Uani 1 1 d G . .
H26 H 0.2945 0.2921 1.0053 0.128 Uiso 1 1 calc R . .
C27 C 0.4565(11) 0.6916(11) 0.0048(8) 0.110(5) Uani 1 1 d D . .
H27A H 0.4148 0.6630 -0.0127 0.132 Uiso 1 1 calc R . .
H27B H 0.5284 0.6441 0.0186 0.132 Uiso 1 1 calc R . .
C28 C 0.4515(18) 0.7778(14) -0.0670(10) 0.189(11) Uani 1 1 d D . .
H28A H 0.3800 0.8242 -0.0799 0.284 Uiso 1 1 calc R . .
H28B H 0.4781 0.7581 -0.1173 0.284 Uiso 1 1 calc R . .
H28C H 0.4932 0.8054 -0.0489 0.284 Uiso 1 1 calc R . .
C29X C 0.0358(17) 0.827(3) 0.151(3) 0.107(13) Uani 0.61(2) 1 d PDU A 1
H29A H -0.0014 0.8184 0.2018 0.161 Uiso 0.61(2) 1 calc PR A 1
H29B H 0.0284 0.7895 0.1157 0.161 Uiso 0.61(2) 1 calc PR A 1
C30X C -0.009(3) 0.933(2) 0.100(2) 0.209(17) Uani 0.61(2) 1 d PDU A 1
H30A H -0.0711 0.9681 0.1249 0.313 Uiso 0.61(2) 1 calc PR A 1
H30B H -0.0273 0.9397 0.0412 0.313 Uiso 0.61(2) 1 calc PR A 1
H30C H 0.0419 0.9580 0.1015 0.313 Uiso 0.61(2) 1 calc PR A 1
C29Y C 0.042(3) 0.838(3) 0.130(4) 0.081(13) Uani 0.39(2) 1 d PDU A 2
H29C H 0.0481 0.8513 0.0684 0.122 Uiso 0.39(2) 1 calc PR A 2
H29D H -0.0018 0.8967 0.1432 0.122 Uiso 0.39(2) 1 calc PR A 2
C30Y C -0.006(2) 0.765(2) 0.1590(18) 0.075(11) Uani 0.39(2) 1 d PDU A 2
H30D H 0.0404 0.7055 0.1499 0.113 Uiso 0.39(2) 1 calc PR A 2
H30E H -0.0721 0.7887 0.1262 0.113 Uiso 0.39(2) 1 calc PR A 2
H30F H -0.0179 0.7567 0.2189 0.113 Uiso 0.39(2) 1 calc PR A 2
C31X C 0.181(3) 0.972(3) 0.056(4) 0.128(18) Uani 0.32(2) 1 d PDU A 1
H31A H 0.1262 1.0081 0.0869 0.192 Uiso 0.32(2) 1 calc PR A 1
H31B H 0.1536 0.9514 0.0153 0.192 Uiso 0.32(2) 1 calc PR A 1
C32X C 0.255(4) 1.019(4) 0.019(4) 0.128(11) Uani 0.32(2) 1 d PDU A 1
H32A H 0.2610 1.0554 0.0549 0.192 Uiso 0.32(2) 1 calc PR A 1
H32B H 0.2270 1.0608 -0.0379 0.192 Uiso 0.32(2) 1 calc PR A 1
H32C H 0.3230 0.9710 0.0150 0.192 Uiso 0.32(2) 1 calc PR A 1
C31Y C 0.2717(19) 0.9617(11) 0.0306(11) 0.124(10) Uani 0.68(2) 1 d PDU A 2
H31C H 0.2440 0.9492 -0.0163 0.186 Uiso 0.68(2) 1 calc PR A 2
H31D H 0.3430 0.9541 0.0205 0.186 Uiso 0.68(2) 1 calc PR A 2
C32Y C 0.204(2) 1.0634(13) 0.0361(16) 0.123(9) Uani 0.68(2) 1 d PDU A 2
H32D H 0.1339 1.0694 0.0484 0.185 Uiso 0.68(2) 1 calc PR A 2
H32E H 0.2009 1.1083 -0.0176 0.185 Uiso 0.68(2) 1 calc PR A 2
H32F H 0.2334 1.0760 0.0810 0.185 Uiso 0.68(2) 1 calc PR A 2
C33 C 0.1153(12) 0.9796(10) 0.2560(13) 0.201(12) Uani 1 1 d D A .
H33A H 0.0529 0.9676 0.2565 0.241 Uiso 1 1 calc R . .
H33B H 0.1178 1.0176 0.1989 0.241 Uiso 1 1 calc R . .
C34 C 0.1105(16) 1.0340(14) 0.3218(12) 0.150(8) Uani 1 1 d D . .
H34A H 0.1050 0.9973 0.3778 0.225 Uiso 1 1 calc R A .
H34B H 0.0505 1.0942 0.3067 0.225 Uiso 1 1 calc R . .
H34C H 0.1731 1.0444 0.3220 0.225 Uiso 1 1 calc R . .
C35X C 0.562(2) 0.854(2) 0.177(3) 0.107(11) Uani 0.46(3) 1 d PDU A 1
H35A H 0.5126 0.9195 0.1697 0.160 Uiso 0.46(3) 1 calc PR A 1
H35B H 0.5763 0.8503 0.1192 0.160 Uiso 0.46(3) 1 calc PR A 1
C36X C 0.658(3) 0.872(4) 0.192(3) 0.176(18) Uani 0.46(3) 1 d PDU A 1
H36A H 0.7050 0.8562 0.1487 0.264 Uiso 0.46(3) 1 calc PR A 1
H36B H 0.6922 0.8333 0.2477 0.264 Uiso 0.46(3) 1 calc PR A 1
H36C H 0.6354 0.9380 0.1891 0.264 Uiso 0.46(3) 1 calc PR A 1
C35Y C 0.520(3) 0.869(2) 0.1106(16) 0.145(12) Uani 0.54(3) 1 d PDU A 2
H35C H 0.4645 0.9088 0.0655 0.217 Uiso 0.54(3) 1 calc PR A 2
H35D H 0.5750 0.8227 0.0874 0.217 Uiso 0.54(3) 1 calc PR A 2
C36Y C 0.565(3) 0.932(2) 0.135(3) 0.145(13) Uani 0.54(3) 1 d PDU A 2
H36D H 0.5178 0.9978 0.1126 0.217 Uiso 0.54(3) 1 calc PR A 2
H36E H 0.6318 0.9211 0.1117 0.217 Uiso 0.54(3) 1 calc PR A 2
H36F H 0.5740 0.9166 0.1966 0.217 Uiso 0.54(3) 1 calc PR A 2
C37X C 0.4966(18) 0.8179(19) 0.3757(19) 0.097(11) Uani 0.44(2) 1 d PDU A 1
H37A H 0.5378 0.8351 0.3302 0.145 Uiso 0.44(2) 1 calc PR A 1
H37B H 0.5424 0.7612 0.4188 0.145 Uiso 0.44(2) 1 calc PR A 1
C38X C 0.438(3) 0.901(4) 0.416(6) 0.101(8) Uani 0.44(2) 1 d PDU A 1
H38A H 0.3992 0.9576 0.3708 0.152 Uiso 0.44(2) 1 calc PR A 1
H38B H 0.4875 0.9106 0.4461 0.152 Uiso 0.44(2) 1 calc PR A 1
H38C H 0.3903 0.8853 0.4545 0.152 Uiso 0.44(2) 1 calc PR A 1
C37Y C 0.4020(15) 0.8482(11) 0.4102(9) 0.057(6) Uani 0.56(2) 1 d PDU A 2
H37C H 0.4136 0.8009 0.4651 0.085 Uiso 0.56(2) 1 calc PR A 2
H37D H 0.3306 0.8963 0.4055 0.085 Uiso 0.56(2) 1 calc PR A 2
C38Y C 0.478(2) 0.895(3) 0.408(4) 0.101(8) Uani 0.56(2) 1 d PDU A 2
H38D H 0.5459 0.8474 0.4337 0.151 Uiso 0.56(2) 1 calc PR A 2
H38E H 0.4522 0.9423 0.4388 0.151 Uiso 0.56(2) 1 calc PR A 2
H38F H 0.4848 0.9248 0.3492 0.151 Uiso 0.56(2) 1 calc PR A 2
C39 C 0.2687(10) 0.8068(10) 0.5658(19) 0.227(15) Uani 1 1 d D . .
H39A H 0.2893 0.8404 0.5141 0.273 Uiso 1 1 calc R . .
H39B H 0.3134 0.7999 0.6134 0.273 Uiso 1 1 calc R . .
C40 C 0.1593(9) 0.8697(9) 0.5781(9) 0.087(4) Uani 1 1 d D . .
H40A H 0.1116 0.8472 0.5611 0.131 Uiso 1 1 calc R . .
H40B H 0.1423 0.9337 0.5437 0.131 Uiso 1 1 calc R . .
H40C H 0.1533 0.8687 0.6376 0.131 Uiso 1 1 calc R . .
C41X C 0.163(2) 0.588(2) 0.3609(9) 0.084(10) Uani 0.44(2) 1 d PD B 1
H41A H 0.2155 0.5638 0.3221 0.125 Uiso 0.44(2) 1 calc PR B 1
H41B H 0.1258 0.6563 0.3384 0.125 Uiso 0.44(2) 1 calc PR B 1
C42X C 0.087(10) 0.539(11) 0.373(6) 0.15(3) Uani 0.44(2) 1 d PDU B 1
H42A H 0.1213 0.4752 0.4087 0.221 Uiso 0.44(2) 1 calc PR B 1
H42B H 0.0647 0.5387 0.3179 0.221 Uiso 0.44(2) 1 calc PR B 1
H42C H 0.0265 0.5742 0.3996 0.221 Uiso 0.44(2) 1 calc PR B 1
C41Y C 0.1149(9) 0.5489(12) 0.4619(12) 0.046(6) Uani 0.56(2) 1 d PD B 2
H41C H 0.0569 0.6102 0.4576 0.069 Uiso 0.56(2) 1 calc PR B 2
H41D H 0.1215 0.5091 0.5201 0.069 Uiso 0.56(2) 1 calc PR B 2
C42Y C 0.090(8) 0.502(8) 0.399(4) 0.14(3) Uani 0.56(2) 1 d PDU B 2
H42D H 0.1415 0.4377 0.4095 0.217 Uiso 0.56(2) 1 calc PR B 2
H42E H 0.0924 0.5372 0.3410 0.217 Uiso 0.56(2) 1 calc PR B 2
H42F H 0.0217 0.5034 0.4068 0.217 Uiso 0.56(2) 1 calc PR B 2
C43X C 0.3039(10) 0.3116(7) 0.6153(11) 0.076(5) Uani 0.783(16) 1 d PDU B 1
H43A H 0.3603 0.2723 0.6600 0.114 Uiso 0.783(16) 1 calc PR B 1
H43B H 0.3197 0.2846 0.5669 0.114 Uiso 0.783(16) 1 calc PR B 1
C44X C 0.2001(11) 0.3106(11) 0.6491(11) 0.079(5) Uani 0.783(16) 1 d PDU B 1
H44A H 0.1876 0.3320 0.7001 0.119 Uiso 0.783(16) 1 calc PR B 1
H44B H 0.2045 0.2470 0.6623 0.119 Uiso 0.783(16) 1 calc PR B 1
H44C H 0.1436 0.3523 0.6061 0.119 Uiso 0.783(16) 1 calc PR B 1
C43Y C 0.213(3) 0.382(4) 0.576(3) 0.061(13) Uani 0.217(16) 1 d PDU B 2
H43C H 0.1751 0.4336 0.5258 0.092 Uiso 0.217(16) 1 calc PR B 2
H43D H 0.1720 0.3986 0.6232 0.092 Uiso 0.217(16) 1 calc PR B 2
C44Y C 0.181(6) 0.305(5) 0.564(5) 0.17(4) Uani 0.217(16) 1 d PDU B 2
H44D H 0.2351 0.2629 0.5368 0.262 Uiso 0.217(16) 1 calc PR B 2
H44E H 0.1166 0.3343 0.5280 0.262 Uiso 0.217(16) 1 calc PR B 2
H44F H 0.1717 0.2685 0.6186 0.262 Uiso 0.217(16) 1 calc PR B 2
C45 C 0.0829(7) 0.6120(9) 0.6433(7) 0.082(4) Uani 1 1 d D B .
H45A H 0.0752 0.5526 0.6640 0.099 Uiso 1 1 calc R . .
H45B H 0.0305 0.6526 0.5959 0.099 Uiso 1 1 calc R . .
C46 C 0.0638(13) 0.6605(12) 0.7155(10) 0.151(8) Uani 1 1 d D . .
H46A H 0.1226 0.6268 0.7577 0.227 Uiso 1 1 calc R B .
H46B H 0.0014 0.6600 0.7420 0.227 Uiso 1 1 calc R . .
H46C H 0.0553 0.7252 0.6922 0.227 Uiso 1 1 calc R . .
C47 C 0.3133(15) 0.614(2) 0.7589(17) 0.253(11) Uani 1 1 d DU B .
H47A H 0.2803 0.5771 0.7968 0.303 Uiso 1 1 calc R . .
H47B H 0.2583 0.6716 0.7241 0.303 Uiso 1 1 calc R . .
C48 C 0.3791(18) 0.639(2) 0.8129(16) 0.248(11) Uani 1 1 d DU . .
H48A H 0.4318 0.5819 0.8490 0.372 Uiso 1 1 calc R B .
H48B H 0.3344 0.6769 0.8479 0.372 Uiso 1 1 calc R . .
H48C H 0.4122 0.6750 0.7755 0.372 Uiso 1 1 calc R . .

loop_
_atom_site_aniso_label
_atom_site_aniso_U_11
_atom_site_aniso_U_22
_atom_site_aniso_U_33
_atom_site_aniso_U_23
_atom_site_aniso_U_13
_atom_site_aniso_U_12
V1 0.0552(12) 0.0804(14) 0.0522(12) -0.0188(11) 0.0027(10) -0.0083(11)
V2 0.0790(14) 0.0497(12) 0.0668(14) -0.0023(10) 0.0046(11) -0.0140(11)
V3 0.0392(10) 0.0789(14) 0.0454(12) -0.0037(10) 0.0012(9) -0.0016(10)
V4 0.0499(11) 0.0792(14) 0.0433(11) 0.0039(10) 0.0073(9) -0.0121(10)
V5 0.0338(9) 0.0384(9) 0.0394(10) -0.0117(8) 0.0070(7) -0.0102(7)
V6 0.0298(9) 0.0439(10) 0.0408(10) -0.0155(8) 0.0078(7) -0.0088(7)
V7 0.0321(9) 0.0375(9) 0.0455(10) -0.0178(8) 0.0084(7) -0.0157(7)
V8 0.0344(9) 0.0361(9) 0.0414(10) -0.0182(8) 0.0098(7) -0.0132(7)
V9 0.0307(9) 0.0462(10) 0.0441(10) -0.0143(8) 0.0101(7) -0.0130(8)
O1 0.045(4) 0.044(4) 0.037(4) -0.006(3) 0.004(3) -0.009(3)
O2 0.029(3) 0.033(3) 0.038(3) -0.009(3) 0.008(3) -0.005(3)
O3 0.034(3) 0.031(3) 0.039(4) -0.008(3) 0.010(3) -0.013(3)
O4 0.020(3) 0.034(3) 0.037(3) -0.019(3) 0.011(3) -0.005(3)
O5 0.028(3) 0.037(3) 0.034(3) -0.011(3) 0.009(3) -0.016(3)
O6 0.029(3) 0.036(3) 0.034(3) -0.018(3) 0.011(3) -0.015(3)
O7 0.043(4) 0.096(6) 0.108(7) -0.040(6) 0.015(4) -0.019(4)
O8 0.074(5) 0.209(9) 0.068(5) -0.054(6) 0.000(4) -0.006(5)
O9 0.035(4) 0.128(8) 0.058(5) -0.022(5) -0.004(4) -0.005(4)
O10 0.047(4) 0.040(4) 0.043(4) -0.011(3) -0.001(3) 0.000(3)
O11 0.057(4) 0.046(4) 0.047(4) -0.025(3) 0.006(3) -0.022(3)
O12 0.046(4) 0.048(4) 0.063(5) -0.029(4) 0.007(3) -0.023(3)
O13 0.039(4) 0.066(5) 0.053(5) 0.003(4) 0.005(4) -0.017(4)
O14 0.059(5) 0.108(7) 0.051(5) 0.005(5) 0.013(4) -0.025(5)
O15 0.146(9) 0.064(6) 0.115(8) -0.021(6) -0.002(7) -0.024(6)
O16 0.099(7) 0.125(8) 0.105(8) -0.048(7) -0.003(6) -0.049(6)
O17 0.255(16) 0.38(2) 0.165(12) -0.195(15) 0.138(12) -0.257(18)
O18 0.070(5) 0.113(7) 0.062(5) -0.031(5) 0.013(4) -0.029(5)
O19 0.042(4) 0.097(6) 0.056(5) -0.028(4) -0.003(4) -0.001(4)
O20 0.073(5) 0.060(5) 0.052(5) 0.002(4) -0.003(4) 0.003(4)
O21 0.036(4) 0.078(5) 0.067(5) -0.010(4) -0.001(4) 0.011(4)
O22 0.075(5) 0.078(5) 0.057(5) -0.004(4) 0.006(4) -0.035(5)
O23 0.067(5) 0.038(4) 0.057(4) -0.013(3) 0.009(4) -0.023(4)
O24 0.038(3) 0.038(3) 0.043(4) -0.019(3) 0.010(3) -0.007(3)
O25 0.038(3) 0.049(4) 0.048(4) -0.018(3) 0.000(3) -0.024(3)
O26 0.043(4) 0.044(4) 0.050(4) -0.014(3) 0.009(3) -0.022(3)
O27 0.031(3) 0.057(4) 0.046(4) -0.017(3) 0.016(3) -0.014(3)
O28 0.043(3) 0.042(3) 0.032(3) -0.017(3) 0.007(3) -0.011(3)
C1 0.047(9) 0.25(3) 0.120(16) -0.071(17) -0.002(9) -0.033(13)
C2 0.073(7) 0.159(12) 0.261(17) -0.145(14) 0.024(9) -0.050(9)
C3 0.075(7) 0.160(12) 0.262(17) -0.144(14) 0.023(9) -0.050(9)
C4 0.075(5) 0.209(9) 0.068(5) -0.054(6) 0.000(4) -0.006(5)
C5 0.076(5) 0.210(10) 0.069(5) -0.054(6) -0.001(4) -0.005(5)
C6 0.036(6) 0.060(7) 0.068(8) -0.040(7) 0.004(6) -0.004(5)
C7 0.036(6) 0.052(6) 0.072(8) -0.024(6) 0.005(6) -0.010(5)
C8 0.039(7) 0.077(8) 0.099(10) -0.024(8) -0.006(7) -0.009(6)
C9 0.044(7) 0.076(8) 0.111(11) -0.032(8) -0.013(7) -0.009(6)
C10 0.042(7) 0.086(9) 0.103(11) -0.033(9) 0.014(8) -0.013(7)
C11 0.047(7) 0.096(10) 0.090(10) -0.024(8) 0.011(7) 0.005(7)
C12 0.056(7) 0.064(7) 0.084(9) -0.026(7) 0.004(7) -0.003(6)
C13 0.061(7) 0.042(6) 0.043(6) -0.012(5) -0.011(5) -0.025(6)
C14 0.072(8) 0.066(7) 0.072(8) -0.038(7) -0.002(6) -0.034(6)
C15 0.118(11) 0.079(9) 0.096(10) -0.044(8) -0.003(9) -0.050(9)
C16 0.143(15) 0.078(10) 0.167(17) -0.085(11) -0.001(13) -0.030(10)
C17 0.140(15) 0.080(10) 0.134(15) -0.040(10) -0.044(12) -0.037(11)
C18 0.144(15) 0.119(13) 0.186(19) -0.061(14) -0.036(14) -0.076(13)
C19 0.109(12) 0.113(11) 0.131(13) -0.048(10) -0.010(10) -0.073(10)
C20 0.044(7) 0.074(8) 0.070(9) -0.024(7) 0.021(7) -0.027(6)
C21 0.070(8) 0.114(11) 0.055(8) -0.011(8) 0.017(7) -0.044(8)
C22 0.092(7) 0.449(19) 0.108(8) 0.014(11) 0.026(7) -0.124(10)
C23 0.092(7) 0.449(19) 0.108(8) 0.014(11) 0.026(6) -0.124(10)
C24 0.092(7) 0.449(19) 0.108(8) 0.014(11) 0.026(7) -0.124(10)
C25 0.113(13) 0.23(2) 0.088(12) -0.012(13) 0.048(11) -0.076(15)
C26 0.077(9) 0.150(14) 0.069(9) -0.007(10) 0.010(8) -0.040(10)
C27 0.097(11) 0.174(16) 0.075(10) -0.056(11) 0.026(9) -0.062(11)
C28 0.27(3) 0.31(3) 0.090(14) -0.082(18) 0.082(16) -0.21(3)
C29X 0.086(17) 0.18(2) 0.07(2) -0.052(16) 0.030(16) -0.058(19)
C30X 0.20(3) 0.16(2) 0.23(4) -0.08(2) -0.07(3) -0.01(3)
C29Y 0.06(2) 0.12(2) 0.05(3) -0.047(19) 0.041(16) -0.030(15)
C30Y 0.035(16) 0.10(2) 0.045(17) 0.011(16) -0.014(13) 0.001(14)
C31X 0.10(3) 0.06(2) 0.17(4) 0.05(2) -0.02(3) -0.03(2)
C32X 0.13(2) 0.10(2) 0.076(16) -0.010(16) 0.002(16) 0.019(17)
C31Y 0.12(2) 0.027(10) 0.16(2) 0.036(13) -0.016(17) 0.000(12)
C32Y 0.12(2) 0.100(19) 0.072(14) -0.013(14) 0.001(15) 0.019(16)
C33 0.19(2) 0.28(3) 0.19(3) -0.04(2) 0.03(2) -0.17(3)
C34 0.19(2) 0.160(17) 0.143(17) -0.100(15) 0.076(15) -0.088(16)
C35X 0.13(2) 0.081(19) 0.10(2) -0.033(19) 0.02(2) -0.039(19)
C36X 0.16(4) 0.18(4) 0.19(4) -0.04(3) 0.01(3) -0.08(3)
C35Y 0.15(3) 0.13(2) 0.12(3) -0.03(2) 0.00(2) -0.03(2)
C36Y 0.12(2) 0.09(2) 0.21(3) -0.02(2) 0.07(2) -0.043(17)
C37X 0.10(2) 0.058(17) 0.12(2) 0.007(17) 0.024(19) -0.044(16)
C38X 0.04(2) 0.101(12) 0.18(2) -0.093(13) 0.01(2) -0.02(2)
C37Y 0.073(13) 0.028(9) 0.070(13) -0.013(9) 0.010(11) -0.023(10)
C38Y 0.04(2) 0.101(12) 0.18(2) -0.093(13) 0.01(2) -0.02(2)
C39 0.100(13) 0.122(14) 0.51(5) -0.21(2) -0.02(2) -0.010(11)
C40 0.082(9) 0.075(8) 0.119(11) -0.061(9) 0.011(8) -0.026(7)
C41X 0.10(2) 0.11(2) 0.057(19) -0.016(17) 0.016(17) -0.06(2)
C42X 0.085(13) 0.23(8) 0.20(4) -0.09(6) 0.02(3) -0.11(4)
C41Y 0.039(10) 0.044(10) 0.070(13) -0.038(10) 0.014(9) -0.019(8)
C42Y 0.083(13) 0.22(8) 0.20(4) -0.10(6) 0.02(3) -0.11(4)
C43X 0.077(11) 0.063(10) 0.090(12) -0.015(9) -0.001(9) -0.035(9)
C44X 0.090(11) 0.074(10) 0.097(13) -0.024(10) 0.014(10) -0.057(9)
C43Y 0.03(2) 0.10(3) 0.07(3) -0.01(2) 0.01(2) -0.05(2)
C44Y 0.23(7) 0.10(5) 0.11(5) -0.03(4) 0.06(5) 0.01(5)
C45 0.048(7) 0.099(10) 0.080(9) -0.014(8) 0.017(6) -0.020(7)
C46 0.139(15) 0.132(14) 0.155(17) -0.074(13) 0.107(13) -0.018(12)
C47 0.28(2) 0.41(3) 0.29(2) -0.28(2) 0.161(18) -0.26(2)
C48 0.27(2) 0.41(3) 0.28(2) -0.29(2) 0.170(18) -0.26(2)

loop_
_atom_type_symbol
_atom_type_description
_atom_type_scat_dispersion_real
_atom_type_scat_dispersion_imag
_atom_type_scat_source
C C 0.0033 0.0016 'International Tables Vol C Tables 4.2.6.8 and 6.1.1.4'
H H 0.0000 0.0000 'International Tables Vol C Tables 4.2.6.8 and 6.1.1.4'
O O 0.0106 0.0060 'International Tables Vol C Tables 4.2.6.8 and 6.1.1.4'
V V 0.3005 0.5294 'International Tables Vol C Tables 4.2.6.8 and 6.1.1.4'

loop_
_geom_angle_atom_site_label_1
_geom_angle_atom_site_label_2
_geom_angle_atom_site_label_3
_geom_angle
_geom_angle_site_symmetry_1
_geom_angle_site_symmetry_3
O19 V1 O20 92.9(3) . .
O19 V1 O18 168.4(4) . .
O20 V1 O18 92.9(4) . .
O19 V1 O8 94.1(3) . .
O20 V1 O8 95.7(5) . .
O18 V1 O8 95.3(4) . .
O19 V1 O7 88.0(3) . .
O20 V1 O7 176.7(3) . .
O18 V1 O7 85.7(3) . .
O8 V1 O7 87.4(5) . .
O19 V1 O1 86.0(3) . .
O20 V1 O1 81.3(3) . .
O18 V1 O1 84.9(3) . .
O8 V1 O1 177.0(5) . .
O7 V1 O1 95.6(3) . .
O19 V1 V3 41.0(2) . .
O20 V1 V3 85.0(2) . .
O18 V1 V3 129.7(2) . .
O8 V1 V3 134.9(3) . .
O7 V1 V3 93.6(3) . .
O1 V1 V3 45.07(17) . .
O19 V1 V4 130.5(2) . .
O20 V1 V4 84.9(2) . .
O18 V1 V4 40.2(2) . .
O8 V1 V4 135.3(3) . .
O7 V1 V4 92.1(2) . .
O1 V1 V4 44.71(17) . .
V3 V1 V4 89.74(7) . .
O15 V2 O22 99.4(5) . .
O15 V2 O21 101.3(5) . .
O22 V2 O21 159.3(4) . .
O15 V2 O23 105.3(4) . .
O22 V2 O23 86.5(3) . .
O21 V2 O23 88.0(3) . .
O15 V2 O20 101.4(4) . .
O22 V2 O20 88.9(3) . .
O21 V2 O20 87.2(3) . .
O23 V2 O20 153.3(3) . .
O15 V2 O1 177.6(4) . .
O22 V2 O1 80.3(3) . .
O21 V2 O1 79.0(3) . .
O23 V2 O1 77.1(2) . .
O20 V2 O1 76.2(3) . .
O15 V2 V4 136.7(4) . .
O22 V2 V4 37.4(2) . .
O21 V2 V4 121.9(3) . .
O23 V2 V4 79.80(19) . .
O20 V2 V4 80.6(2) . .
O1 V2 V4 42.89(16) . .
O15 V2 V3 137.6(4) . .
O22 V2 V3 122.9(2) . .
O21 V2 V3 36.4(3) . .
O23 V2 V3 80.6(2) . .
O20 V2 V3 80.0(2) . .
O1 V2 V3 42.69(16) . .
V4 V2 V3 85.57(7) . .
O2 V3 O21 101.5(3) . .
O2 V3 O19 158.1(3) . .
O21 V3 O19 98.1(4) . .
O2 V3 O9 97.5(3) . .
O21 V3 O9 94.4(4) . .
O19 V3 O9 90.8(3) . .
O2 V3 O1 86.2(2) . .
O21 V3 O1 84.6(3) . .
O19 V3 O1 85.8(3) . .
O9 V3 O1 176.3(3) . .
O2 V3 O16 80.5(3) . .
O21 V3 O16 174.6(4) . .
O19 V3 O16 79.2(4) . .
O9 V3 O16 90.3(4) . .
O1 V3 O16 90.6(3) . .
O2 V3 V1 128.47(18) . .
O21 V3 V1 90.9(2) . .
O19 V3 V1 40.8(2) . .
O9 V3 V1 131.6(2) . .
O1 V3 V1 44.97(17) . .
O16 V3 V1 84.0(3) . .
O2 V3 V5 39.57(16) . .
O21 V3 V5 91.1(2) . .
O19 V3 V5 130.8(2) . .
O9 V3 V5 136.7(2) . .
O1 V3 V5 46.95(16) . .
O16 V3 V5 87.3(2) . .
V1 V3 V5 91.13(7) . .
O2 V3 V2 95.57(19) . .
O21 V3 V2 39.1(2) . .
O19 V3 V2 93.3(3) . .
O9 V3 V2 133.4(3) . .
O1 V3 V2 45.57(18) . .
O16 V3 V2 136.1(3) . .
V1 V3 V2 64.27(7) . .
V5 V3 V2 65.08(6) . .
O3 V4 O22 104.4(3) . .
O3 V4 O18 153.5(3) . .
O22 V4 O18 99.0(4) . .
O3 V4 O14 99.4(3) . 2_666
O22 V4 O14 93.1(4) . 2_666
O18 V4 O14 91.4(3) . 2_666
O3 V4 O1 84.3(2) . .
O22 V4 O1 85.2(3) . .
O18 V4 O1 85.6(3) . .
O14 V4 O1 176.3(3) 2_666 .
O3 V4 O17 79.3(4) . .
O22 V4 O17 176.3(4) . .
O18 V4 O17 77.3(5) . .
O14 V4 O17 86.9(4) 2_666 .
O1 V4 O17 94.6(3) . .
O3 V4 V1 125.16(18) . .
O22 V4 V1 91.6(2) . .
O18 V4 V1 41.0(2) . .
O14 V4 V1 132.2(2) 2_666 .
O1 V4 V1 44.62(17) . .
O17 V4 V1 85.6(4) . .
O3 V4 V5 38.61(16) . .
O22 V4 V5 91.0(2) . .
O18 V4 V5 130.1(2) . .
O14 V4 V5 137.0(2) 2_666 .
O1 V4 V5 46.49(16) . .
O17 V4 V5 91.5(3) . .
V1 V4 V5 90.34(7) . .
O3 V4 V2 96.81(18) . .
O22 V4 V2 39.4(2) . .
O18 V4 V2 93.4(3) . .
O14 V4 V2 132.4(3) 2_666 .
O1 V4 V2 45.79(18) . .
O17 V4 V2 140.2(3) . .
V1 V4 V2 64.21(7) . .
V5 V4 V2 64.95(6) . .
O3 V5 O6 100.7(2) . 2_666
O3 V5 O2 155.1(3) . .
O6 V5 O2 100.1(2) 2_666 .
O3 V5 O23 96.5(3) . .
O6 V5 O23 93.3(3) 2_666 .
O2 V5 O23 95.8(3) . .
O3 V5 O1 80.0(2) . .
O6 V5 O1 170.7(2) 2_666 .
O2 V5 O1 81.7(2) . .
O23 V5 O1 77.4(3) . .
O3 V5 O4 82.8(2) . .
O6 V5 O4 91.9(2) 2_666 .
O2 V5 O4 83.0(2) . .
O23 V5 O4 174.7(2) . .
O1 V5 O4 97.4(2) . .
O3 V5 V3 123.19(18) . .
O6 V5 V3 136.15(16) 2_666 .
O2 V5 V3 37.78(17) . .
O23 V5 V3 82.8(2) . .
O1 V5 V3 44.16(16) . .
O4 V5 V3 93.16(14) . .
O3 V5 V4 37.05(17) . .
O6 V5 V4 134.87(16) 2_666 .
O2 V5 V4 124.93(18) . .
O23 V5 V4 81.1(2) . .
O1 V5 V4 43.74(16) . .
O4 V5 V4 95.40(14) . .
V3 V5 V4 87.86(6) . .
O2 V6 O24 89.7(2) . .
O2 V6 O27 173.5(2) . .
O24 V6 O27 93.3(2) . .
O2 V6 O5 95.3(2) . 2_666
O24 V6 O5 82.2(2) . 2_666
O27 V6 O5 79.4(2) . 2_666
O2 V6 O10 95.1(2) . .
O24 V6 O10 102.1(2) . .
O27 V6 O10 89.9(2) . .
O5 V6 O10 168.8(2) 2_666 .
O2 V6 O25 85.4(2) . .
O24 V6 O25 161.4(2) . .
O27 V6 O25 90.0(2) . .
O5 V6 O25 80.5(2) 2_666 .
O10 V6 O25 96.1(2) . .
O2 V6 V8 88.12(17) . 2_666
O24 V6 V8 42.82(16) . 2_666
O27 V6 V8 90.16(17) . 2_666
O5 V6 V8 39.93(15) 2_666 2_666
O10 V6 V8 144.87(19) . 2_666
O25 V6 V8 119.01(17) . 2_666
O2 V6 V7 85.55(17) . .
O24 V6 V7 118.69(17) . .
O27 V6 V7 87.93(18) . .
O5 V6 V7 37.91(15) 2_666 .
O10 V6 V7 139.18(19) . .
O25 V6 V7 43.15(16) . .
V8 V6 V7 75.91(5) 2_666 .
O2 V6 V9 135.17(17) . .
O24 V6 V9 86.89(18) . .
O27 V6 V9 39.44(16) . .
O5 V6 V9 39.98(15) 2_666 .
O10 V6 V9 129.28(19) . .
O25 V6 V9 84.12(18) . .
V8 V6 V9 60.23(5) 2_666 .
V7 V6 V9 57.94(5) . .
O6 V7 O5 93.8(2) . 2_666
O6 V7 O12 94.2(2) . .
O5 V7 O12 171.9(2) 2_666 .
O6 V7 O26 97.1(2) . .
O5 V7 O26 82.1(2) 2_666 .
O12 V7 O26 95.6(2) . .
O6 V7 O25 174.6(2) . .
O5 V7 O25 81.5(2) 2_666 .
O12 V7 O25 90.6(2) . .
O26 V7 O25 84.8(2) . .
O6 V7 O4 84.7(2) . .
O5 V7 O4 91.2(2) 2_666 .
O12 V7 O4 90.7(2) . .
O26 V7 O4 173.2(2) . .
O25 V7 O4 92.8(2) . .
O6 V7 V8 41.47(16) . .
O5 V7 V8 106.11(16) 2_666 .
O12 V7 V8 80.82(19) . .
O26 V7 V8 137.23(18) . .
O25 V7 V8 137.50(18) . .
O4 V7 V8 46.25(14) . .
O6 V7 V9 91.81(17) . .
O5 V7 V9 42.09(16) 2_666 .
O12 V7 V9 136.3(2) . .
O26 V7 V9 40.62(17) . .
O25 V7 V9 86.40(17) . .
O4 V7 V9 132.99(15) . .
V8 V7 V9 127.58(7) . .
O6 V7 V6 132.68(16) . .
O5 V7 V6 39.85(16) 2_666 .
O12 V7 V6 132.49(19) . .
O26 V7 V6 86.69(17) . .
O25 V7 V6 42.25(15) . .
O4 V7 V6 87.28(14) . .
V8 V7 V6 126.73(6) . .
V9 V7 V6 61.50(5) . .
O6 V8 O5 92.5(2) . .
O6 V8 O24 97.9(2) . 2_666
O5 V8 O24 81.6(2) . 2_666
O6 V8 O11 92.8(2) . .
O5 V8 O11 174.2(2) . .
O24 V8 O11 95.6(2) 2_666 .
O6 V8 O28 173.2(2) . 2_666
O5 V8 O28 82.4(2) . 2_666
O24 V8 O28 85.8(2) 2_666 2_666
O11 V8 O28 92.4(2) . 2_666
O6 V8 O4 84.7(2) . .
O5 V8 O4 90.9(2) . .
O24 V8 O4 172.1(2) 2_666 .
O11 V8 O4 91.7(2) . .
O28 V8 O4 90.9(2) 2_666 .
O6 V8 V7 41.15(16) . .
O5 V8 V7 105.00(16) . .
O24 V8 V7 137.86(18) 2_666 .
O11 V8 V7 80.47(19) . .
O28 V8 V7 136.02(17) 2_666 .
O4 V8 V7 46.55(15) . .
O6 V8 V6 91.73(16) . 2_666
O5 V8 V6 41.76(16) . 2_666
O24 V8 V6 40.37(16) 2_666 2_666
O11 V8 V6 135.86(19) . 2_666
O28 V8 V6 87.47(16) 2_666 2_666
O4 V8 V6 132.42(16) . 2_666
V7 V8 V6 127.07(7) . 2_666
O6 V8 V9 131.96(16) . 2_666
O5 V8 V9 40.54(16) . 2_666
O24 V8 V9 86.41(17) 2_666 2_666
O11 V8 V9 134.58(19) . 2_666
O28 V8 V9 42.32(16) 2_666 2_666
O4 V8 V9 86.33(15) . 2_666
V7 V8 V9 125.82(6) . 2_666
V6 V8 V9 61.63(5) 2_666 2_666
O26 V9 O3 88.6(2) . 2_666
O26 V9 O27 93.6(3) . .
O3 V9 O27 175.1(2) 2_666 .
O26 V9 O5 81.9(2) . 2_666
O3 V9 O5 96.6(2) 2_666 2_666
O27 V9 O5 79.3(2) . 2_666
O26 V9 O13 100.0(3) . .
O3 V9 O13 94.8(3) 2_666 .
O27 V9 O13 89.2(2) . .
O5 V9 O13 168.5(2) 2_666 .
O26 V9 O28 160.6(2) . .
O3 V9 O28 84.9(2) 2_666 .
O27 V9 O28 91.6(2) . .
O5 V9 O28 80.7(2) 2_666 .
O13 V9 O28 98.7(3) . .
O26 V9 V7 42.77(17) . .
O3 V9 V7 88.19(17) 2_666 .
O27 V9 V7 90.36(18) . .
O5 V9 V7 39.76(15) 2_666 .
O13 V9 V7 142.7(2) . .
O28 V9 V7 118.62(17) . .
O26 V9 V8 118.87(18) . 2_666
O3 V9 V8 86.69(16) 2_666 2_666
O27 V9 V8 88.40(17) . 2_666
O5 V9 V8 38.56(15) 2_666 2_666
O13 V9 V8 141.1(2) . 2_666
O28 V9 V8 42.62(16) . 2_666
V7 V9 V8 76.17(5) . 2_666
O26 V9 V6 87.35(18) . .
O3 V9 V6 136.28(17) 2_666 .
O27 V9 V6 39.57(16) . .
O5 V9 V6 39.74(15) 2_666 .
O13 V9 V6 128.8(2) . .
O28 V9 V6 84.83(17) . .
V7 V9 V6 60.56(5) . .
V8 V9 V6 58.15(5) 2_666 .
V1 O1 V4 90.7(2) . .
V1 O1 V3 90.0(2) . .
V4 O1 V3 176.8(3) . .
V1 O1 V5 166.8(3) . .
V4 O1 V5 89.8(2) . .
V3 O1 V5 88.9(2) . .
V1 O1 V2 97.0(2) . .
V4 O1 V2 91.3(2) . .
V3 O1 V2 91.7(2) . .
V5 O1 V2 96.3(2) . .
V3 O2 V6 127.9(3) . .
V3 O2 V5 102.6(3) . .
V6 O2 V5 128.8(3) . .
V4 O3 V5 104.3(3) . .
V4 O3 V9 127.6(3) . 2_666
V5 O3 V9 127.8(3) . 2_666
V8 O4 V7 87.2(2) . .
V8 O4 V5 123.6(2) . .
V7 O4 V5 122.4(2) . .
V7 O5 V8 148.9(3) 2_666 .
V7 O5 V6 102.2(2) 2_666 2_666
V8 O5 V6 98.3(2) . 2_666
V7 O5 V9 98.1(2) 2_666 2_666
V8 O5 V9 100.9(2) . 2_666
V6 O5 V9 100.3(2) 2_666 2_666
V7 O6 V8 97.4(2) . .
V7 O6 V5 127.2(3) . 2_666
V8 O6 V5 127.3(3) . 2_666
C2 O7 V1 128.1(13) . .
C4 O8 V1 129.1(13) . .
C6 O9 V3 135.3(7) . .
C6 O10 V6 134.5(6) . .
C13 O11 V8 126.2(6) . .
C13 O12 V7 127.6(6) . .
C20 O13 V9 136.0(7) . .
C20 O14 V4 131.1(7) . 2_666
C27 O18 V4 127.0(8) . .
C27 O18 V1 131.5(8) . .
V4 O18 V1 98.8(3) . .
C29X O19 C29Y 14(4) . .
C29X O19 V1 137(3) . .
C29Y O19 V1 124(3) . .
C29X O19 V3 125(2) . .
C29Y O19 V3 137(3) . .
V1 O19 V3 98.2(3) . .
C31Y O20 C31X 53(2) . .
C31Y O20 V1 121.6(11) . .
C31X O20 V1 110(2) . .
C31Y O20 V2 125.1(13) . .
C31X O20 V2 134(3) . .
V1 O20 V2 105.5(3) . .
C33 O21 V3 123.5(9) . .
C33 O21 V2 121.8(10) . .
V3 O21 V2 104.6(4) . .
C35Y O22 C35X 48.0(18) . .
C35Y O22 V4 119.8(14) . .
C35X O22 V4 129.0(15) . .
C35Y O22 V2 124.6(16) . .
C35X O22 V2 124.0(15) . .
V4 O22 V2 103.2(4) . .
C37X O23 C37Y 56.9(14) . .
C37X O23 V5 119.3(12) . .
C37Y O23 V5 121.5(8) . .
C37X O23 V2 121.1(12) . .
C37Y O23 V2 120.3(8) . .
V5 O23 V2 109.3(3) . .
C39 O24 V6 137.1(9) . .
C39 O24 V8 124.8(7) . 2_666
V6 O24 V8 96.8(2) . 2_666
C41X O25 C41Y 77.5(13) . .
C41X O25 V6 125.3(13) . .
C41Y O25 V6 115.0(7) . .
C41X O25 V7 121.8(13) . .
C41Y O25 V7 125.5(8) . .
V6 O25 V7 94.6(2) . .
C43X O26 C43Y 56(2) . .
C43X O26 V9 128.4(8) . .
C43Y O26 V9 134(2) . .
C43X O26 V7 123.9(7) . .
C43Y O26 V7 118(2) . .
V9 O26 V7 96.6(2) . .
C45 O27 V9 128.1(7) . .
C45 O27 V6 129.8(6) . .
V9 O27 V6 101.0(2) . .
C47 O28 V9 116.2(8) . .
C47 O28 V8 129.8(13) . 2_666
V9 O28 V8 95.1(2) . 2_666
C2 C1 C4 124(2) . .
C2 C1 H1 118.1 . .
C4 C1 H1 118.1 . .
O7 C2 C1 125(2) . .
O7 C2 C3 110(2) . .
C1 C2 C3 124.4(19) . .
C2 C3 H3A 109.5 . .
C2 C3 H3B 109.5 . .
H3A C3 H3B 109.5 . .
C2 C3 H3C 109.5 . .
H3A C3 H3C 109.5 . .
H3B C3 H3C 109.5 . .
O8 C4 C1 126.3(17) . .
O8 C4 C5 116(2) . .
C1 C4 C5 118(2) . .
C4 C5 H5A 109.5 . .
C4 C5 H5B 109.5 . .
H5A C5 H5B 109.5 . .
C4 C5 H5C 109.5 . .
H5A C5 H5C 109.5 . .
H5B C5 H5C 109.5 . .
O10 C6 O9 123.1(9) . .
O10 C6 C7 121.0(10) . .
O9 C6 C7 115.9(10) . .
C8 C7 C12 120.0 . .
C8 C7 C6 121.2(7) . .
C12 C7 C6 118.8(7) . .
C9 C8 C7 120.0 . .
C9 C8 H8 120.0 . .
C7 C8 H8 120.0 . .
C8 C9 C10 120.0 . .
C8 C9 H9 120.0 . .
C10 C9 H9 120.0 . .
C11 C10 C9 120.0 . .
C11 C10 H10 120.0 . .
C9 C10 H10 120.0 . .
C10 C11 C12 120.0 . .
C10 C11 H11 120.0 . .
C12 C11 H11 120.0 . .
C11 C12 C7 120.0 . .
C11 C12 H12 120.0 . .
C7 C12 H12 120.0 . .
O12 C13 O11 124.5(8) . .
O12 C13 C14 118.8(9) . .
O11 C13 C14 116.7(9) . .
C15 C14 C19 120.0 . .
C15 C14 C13 121.1(7) . .
C19 C14 C13 118.9(7) . .
C14 C15 C16 120.0 . .
C14 C15 H15 120.0 . .
C16 C15 H15 120.0 . .
C15 C16 C17 120.0 . .
C15 C16 H16 120.0 . .
C17 C16 H16 120.0 . .
C16 C17 C18 120.0 . .
C16 C17 H17 120.0 . .
C18 C17 H17 120.0 . .
C19 C18 C17 120.0 . .
C19 C18 H18 120.0 . .
C17 C18 H18 120.0 . .
C18 C19 C14 120.0 . .
C18 C19 H19 120.0 . .
C14 C19 H19 120.0 . .
O13 C20 O14 126.8(10) . .
O13 C20 C21 119.0(10) . .
O14 C20 C21 114.2(11) . .
C22 C21 C26 120.0 . .
C22 C21 C20 119.2(8) . .
C26 C21 C20 120.8(8) . .
C21 C22 C23 120.0 . .
C21 C22 H22 120.0 . .
C23 C22 H22 120.0 . .
C24 C23 C22 120.0 . .
C24 C23 H23 120.0 . .
C22 C23 H23 120.0 . .
C23 C24 C25 120.0 . .
C23 C24 H24 120.0 . .
C25 C24 H24 120.0 . .
C26 C25 C24 120.0 . .
C26 C25 H25 120.0 . .
C24 C25 H25 120.0 . .
C25 C26 C21 120.0 . .
C25 C26 H26 120.0 . .
C21 C26 H26 120.0 . .
O18 C27 C28 107.0(12) . .
O18 C27 H27A 110.3 . .
C28 C27 H27A 110.3 . .
O18 C27 H27B 110.3 . .
C28 C27 H27B 110.3 . .
H27A C27 H27B 108.6 . .
C27 C28 H28A 109.5 . .
C27 C28 H28B 109.5 . .
H28A C28 H28B 109.5 . .
C27 C28 H28C 109.5 . .
H28A C28 H28C 109.5 . .
H28B C28 H28C 109.5 . .
O19 C29X C30X 108(2) . .
O19 C29X H29A 110.2 . .
C30X C29X H29A 110.2 . .
O19 C29X H29B 110.2 . .
C30X C29X H29B 110.2 . .
H29A C29X H29B 108.5 . .
C29X C30X H30A 109.5 . .
C29X C30X H30B 109.5 . .
H30A C30X H30B 109.5 . .
C29X C30X H30C 109.5 . .
H30A C30X H30C 109.5 . .
H30B C30X H30C 109.5 . .
O19 C29Y C30Y 109(2) . .
O19 C29Y H29C 109.9 . .
C30Y C29Y H29C 109.9 . .
O19 C29Y H29D 109.9 . .
C30Y C29Y H29D 109.9 . .
H29C C29Y H29D 108.3 . .
C29Y C30Y H30D 109.5 . .
C29Y C30Y H30E 109.5 . .
H30D C30Y H30E 109.5 . .
C29Y C30Y H30F 109.5 . .
H30D C30Y H30F 109.5 . .
H30E C30Y H30F 109.5 . .
O20 C31X C32X 87(3) . .
O20 C31X H31A 114.1 . .
C32X C31X H31A 114.1 . .
O20 C31X H31B 114.1 . .
C32X C31X H31B 114.1 . .
H31A C31X H31B 111.3 . .
C31X C32X H32A 109.5 . .
C31X C32X H32B 109.5 . .
H32A C32X H32B 109.5 . .
C31X C32X H32C 109.5 . .
H32A C32X H32C 109.5 . .
H32B C32X H32C 109.5 . .
O20 C31Y C32Y 107.7(14) . .
O20 C31Y H31C 110.2 . .
C32Y C31Y H31C 110.2 . .
O20 C31Y H31D 110.2 . .
C32Y C31Y H31D 110.2 . .
H31C C31Y H31D 108.5 . .
C31Y C32Y H32D 109.5 . .
C31Y C32Y H32E 109.5 . .
H32D C32Y H32E 109.5 . .
C31Y C32Y H32F 109.5 . .
H32D C32Y H32F 109.5 . .
H32E C32Y H32F 109.5 . .
O21 C33 C34 109.4(13) . .
O21 C33 H33A 109.8 . .
C34 C33 H33A 109.8 . .
O21 C33 H33B 109.8 . .
C34 C33 H33B 109.8 . .
H33A C33 H33B 108.2 . .
C33 C34 H34A 109.5 . .
C33 C34 H34B 109.5 . .
H34A C34 H34B 109.5 . .
C33 C34 H34C 109.5 . .
H34A C34 H34C 109.5 . .
H34B C34 H34C 109.5 . .
O22 C35X C36X 168(4) . .
O22 C35X H35A 93.8 . .
C36X C35X H35A 93.8 . .
O22 C35X H35B 93.8 . .
C36X C35X H35B 93.8 . .
H35A C35X H35B 103.1 . .
C35X C36X H36A 109.5 . .
C35X C36X H36B 109.5 . .
H36A C36X H36B 109.5 . .
C35X C36X H36C 109.5 . .
H36A C36X H36C 109.5 . .
H36B C36X H36C 109.5 . .
O22 C35Y C36Y 114(2) . .
O22 C35Y H35C 108.8 . .
C36Y C35Y H35C 108.8 . .
O22 C35Y H35D 108.8 . .
C36Y C35Y H35D 108.8 . .
H35C C35Y H35D 107.7 . .
C35Y C36Y H36D 109.5 . .
C35Y C36Y H36E 109.5 . .
H36D C36Y H36E 109.5 . .
C35Y C36Y H36F 109.5 . .
H36D C36Y H36F 109.5 . .
H36E C36Y H36F 109.5 . .
O23 C37X C38X 103(3) . .
O23 C37X H37A 111.1 . .
C38X C37X H37A 111.1 . .
O23 C37X H37B 111.1 . .
C38X C37X H37B 111.1 . .
H37A C37X H37B 109.1 . .
C37X C38X H38A 109.5 . .
C37X C38X H38B 109.5 . .
H38A C38X H38B 109.5 . .
C37X C38X H38C 109.5 . .
H38A C38X H38C 109.5 . .
H38B C38X H38C 109.5 . .
O23 C37Y C38Y 113(2) . .
O23 C37Y H37C 109.0 . .
C38Y C37Y H37C 109.0 . .
O23 C37Y H37D 109.0 . .
C38Y C37Y H37D 109.0 . .
H37C C37Y H37D 107.8 . .
C37Y C38Y H38D 109.5 . .
C37Y C38Y H38E 109.5 . .
H38D C38Y H38E 109.5 . .
C37Y C38Y H38F 109.5 . .
H38D C38Y H38F 109.5 . .
H38E C38Y H38F 109.5 . .
O24 C39 C40 119.8(10) . .
O24 C39 H39A 107.4 . .
C40 C39 H39A 107.4 . .
O24 C39 H39B 107.4 . .
C40 C39 H39B 107.4 . .
H39A C39 H39B 106.9 . .
C39 C40 H40A 109.5 . .
C39 C40 H40B 109.5 . .
H40A C40 H40B 109.5 . .
C39 C40 H40C 109.5 . .
H40A C40 H40C 109.5 . .
H40B C40 H40C 109.5 . .
O25 C41X C42X 104(4) . .
O25 C41X H41A 111.0 . .
C42X C41X H41A 111.0 . .
O25 C41X H41B 111.0 . .
C42X C41X H41B 111.0 . .
H41A C41X H41B 109.0 . .
C41X C42X H42A 109.5 . .
C41X C42X H42B 109.5 . .
H42A C42X H42B 109.5 . .
C41X C42X H42C 109.5 . .
H42A C42X H42C 109.5 . .
H42B C42X H42C 109.5 . .
O25 C41Y C42Y 113(2) . .
O25 C41Y H41C 109.1 . .
C42Y C41Y H41C 109.1 . .
O25 C41Y H41D 109.1 . .
C42Y C41Y H41D 109.1 . .
H41C C41Y H41D 107.8 . .
C41Y C42Y H42D 109.5 . .
C41Y C42Y H42E 109.5 . .
H42D C42Y H42E 109.5 . .
C41Y C42Y H42F 109.5 . .
H42D C42Y H42F 109.5 . .
H42E C42Y H42F 109.5 . .
O26 C43X C44X 111.1(10) . .
O26 C43X H43A 109.4 . .
C44X C43X H43A 109.4 . .
O26 C43X H43B 109.4 . .
C44X C43X H43B 109.4 . .
H43A C43X H43B 108.0 . .
C43X C44X H44A 109.5 . .
C43X C44X H44B 109.5 . .
H44A C44X H44B 109.5 . .
C43X C44X H44C 109.5 . .
H44A C44X H44C 109.5 . .
H44B C44X H44C 109.5 . .
O26 C43Y C44Y 147(5) . .
O26 C43Y H43C 100.1 . .
C44Y C43Y H43C 100.1 . .
O26 C43Y H43D 100.1 . .
C44Y C43Y H43D 100.1 . .
H43C C43Y H43D 104.2 . .
C43Y C44Y H44D 109.5 . .
C43Y C44Y H44E 109.5 . .
H44D C44Y H44E 109.5 . .
C43Y C44Y H44F 109.5 . .
H44D C44Y H44F 109.5 . .
H44E C44Y H44F 109.5 . .
O27 C45 C46 111.9(9) . .
O27 C45 H45A 109.2 . .
C46 C45 H45A 109.2 . .
O27 C45 H45B 109.2 . .
C46 C45 H45B 109.2 . .
H45A C45 H45B 107.9 . .
C45 C46 H46A 109.5 . .
C45 C46 H46B 109.5 . .
H46A C46 H46B 109.5 . .
C45 C46 H46C 109.5 . .
H46A C46 H46C 109.5 . .
H46B C46 H46C 109.5 . .
O28 C47 C48 110.8(13) . .
O28 C47 H47A 109.5 . .
C48 C47 H47A 109.5 . .
O28 C47 H47B 109.5 . .
C48 C47 H47B 109.5 . .
H47A C47 H47B 108.1 . .
C47 C48 H48A 109.5 . .
C47 C48 H48B 109.5 . .
H48A C48 H48B 109.5 . .
C47 C48 H48C 109.5 . .
H48A C48 H48C 109.5 . .
H48B C48 H48C 109.5 . .

loop_
_geom_bond_atom_site_label_1
_geom_bond_atom_site_label_2
_geom_bond_distance
_geom_bond_site_symmetry_2
V1 O19 1.941(7) .
V1 O20 1.954(9) .
V1 O18 1.962(8) .
V1 O8 2.008(10) .
V1 O7 2.048(9) .
V1 O1 2.077(6) .
V1 V3 2.939(3) .
V1 V4 2.957(3) .
V2 O15 1.619(9) .
V2 O22 1.992(8) .
V2 O21 1.997(8) .
V2 O23 1.998(7) .
V2 O20 2.061(8) .
V2 O1 2.191(6) .
V2 V4 3.056(3) .
V2 V3 3.067(3) .
V3 O2 1.875(6) .
V3 O21 1.879(9) .
V3 O19 1.948(7) .
V3 O9 2.018(7) .
V3 O1 2.080(6) .
V3 O16 2.288(9) .
V3 V5 2.986(2) .
V4 O3 1.871(6) .
V4 O22 1.905(8) .
V4 O18 1.932(8) .
V4 O14 2.042(8) 2_666
V4 O1 2.080(6) .
V4 O17 2.291(9) .
V4 V5 3.009(2) .
V5 O3 1.938(5) .
V5 O6 1.947(5) 2_666
V5 O2 1.949(5) .
V5 O23 1.994(6) .
V5 O1 2.182(6) .
V5 O4 2.305(5) .
V6 O2 1.939(6) .
V6 O24 1.943(6) .
V6 O27 2.002(6) .
V6 O5 2.005(5) 2_666
V6 O10 2.043(6) .
V6 O25 2.063(6) .
V6 V8 2.979(2) 2_666
V6 V7 3.058(2) .
V6 V9 3.086(2) .
V7 O6 1.919(5) .
V7 O5 1.923(5) 2_666
V7 O12 2.026(6) .
V7 O26 2.034(6) .
V7 O25 2.098(6) .
V7 O4 2.103(5) .
V7 V8 2.893(2) .
V7 V9 2.976(2) .
V8 O6 1.931(5) .
V8 O5 1.932(5) .
V8 O24 2.039(6) 2_666
V8 O11 2.044(6) .
V8 O28 2.069(6) 2_666
V8 O4 2.092(5) .
V8 V6 2.979(2) 2_666
V8 V9 3.044(2) 2_666
V9 O26 1.951(6) .
V9 O3 1.952(6) 2_666
V9 O27 1.997(6) .
V9 O5 2.015(5) 2_666
V9 O13 2.036(7) .
V9 O28 2.058(6) .
V9 V8 3.044(2) 2_666
O3 V9 1.952(5) 2_666
O5 V7 1.923(5) 2_666
O5 V6 2.005(5) 2_666
O5 V9 2.015(5) 2_666
O6 V5 1.947(5) 2_666
O7 C2 1.360(19) .
O8 C4 1.32(2) .
O9 C6 1.253(13) .
O10 C6 1.246(12) .
O11 C13 1.283(11) .
O12 C13 1.239(11) .
O13 C20 1.229(13) .
O14 C20 1.243(13) .
O14 V4 2.042(8) 2_666
O18 C27 1.443(9) .
O19 C29X 1.426(10) .
O19 C29Y 1.426(10) .
O20 C31Y 1.429(10) .
O20 C31X 1.431(10) .
O21 C33 1.418(10) .
O22 C35Y 1.430(10) .
O22 C35X 1.437(10) .
O23 C37X 1.429(10) .
O23 C37Y 1.434(9) .
O24 C39 1.402(9) .
O24 V8 2.039(5) 2_666
O25 C41X 1.429(10) .
O25 C41Y 1.441(9) .
O26 C43X 1.430(9) .
O26 C43Y 1.438(10) .
O27 C45 1.432(8) .
O28 C47 1.445(9) .
O28 V8 2.069(6) 2_666
C1 C2 1.36(3) .
C1 C4 1.41(3) .
C1 H1 0.9300 .
C2 C3 1.54(3) .
C3 H3A 0.9600 .
C3 H3B 0.9600 .
C3 H3C 0.9600 .
C4 C5 1.47(2) .
C5 H5A 0.9600 .
C5 H5B 0.9600 .
C5 H5C 0.9600 .
C6 C7 1.499(10) .
C7 C8 1.3900 .
C7 C12 1.3900 .
C8 C9 1.3900 .
C8 H8 0.9300 .
C9 C10 1.3900 .
C9 H9 0.9300 .
C10 C11 1.3900 .
C10 H10 0.9300 .
C11 C12 1.3900 .
C11 H11 0.9300 .
C12 H12 0.9300 .
C13 C14 1.483(10) .
C14 C15 1.3900 .
C14 C19 1.3900 .
C15 C16 1.3900 .
C15 H15 0.9300 .
C16 C17 1.3900 .
C16 H16 0.9300 .
C17 C18 1.3900 .
C17 H17 0.9300 .
C18 C19 1.3900 .
C18 H18 0.9300 .
C19 H19 0.9300 .
C20 C21 1.517(12) .
C21 C22 1.3900 .
C21 C26 1.3900 .
C22 C23 1.3900 .
C22 H22 0.9300 .
C23 C24 1.3900 .
C23 H23 0.9300 .
C24 C25 1.3900 .
C24 H24 0.9300 .
C25 C26 1.3900 .
C25 H25 0.9300 .
C26 H26 0.9300 .
C27 C28 1.526(10) .
C27 H27A 0.9700 .
C27 H27B 0.9700 .
C28 H28A 0.9600 .
C28 H28B 0.9600 .
C28 H28C 0.9600 .
C29X C30X 1.538(10) .
C29X H29A 0.9700 .
C29X H29B 0.9700 .
C30X H30A 0.9600 .
C30X H30B 0.9600 .
C30X H30C 0.9600 .
C29Y C30Y 1.538(10) .
C29Y H29C 0.9700 .
C29Y H29D 0.9700 .
C30Y H30D 0.9600 .
C30Y H30E 0.9600 .
C30Y H30F 0.9600 .
C31X C32X 1.537(10) .
C31X H31A 0.9700 .
C31X H31B 0.9700 .
C32X H32A 0.9600 .
C32X H32B 0.9600 .
C32X H32C 0.9600 .
C31Y C32Y 1.537(10) .
C31Y H31C 0.9700 .
C31Y H31D 0.9700 .
C32Y H32D 0.9600 .
C32Y H32E 0.9600 .
C32Y H32F 0.9600 .
C33 C34 1.532(10) .
C33 H33A 0.9700 .
C33 H33B 0.9700 .
C34 H34A 0.9600 .
C34 H34B 0.9600 .
C34 H34C 0.9600 .
C35X C36X 1.533(10) .
C35X H35A 0.9700 .
C35X H35B 0.9700 .
C36X H36A 0.9600 .
C36X H36B 0.9600 .
C36X H36C 0.9600 .
C35Y C36Y 1.521(10) .
C35Y H35C 0.9700 .
C35Y H35D 0.9700 .
C36Y H36D 0.9600 .
C36Y H36E 0.9600 .
C36Y H36F 0.9600 .
C37X C38X 1.538(10) .
C37X H37A 0.9700 .
C37X H37B 0.9700 .
C38X H38A 0.9600 .
C38X H38B 0.9600 .
C38X H38C 0.9600 .
C37Y C38Y 1.537(10) .
C37Y H37C 0.9700 .
C37Y H37D 0.9700 .
C38Y H38D 0.9600 .
C38Y H38E 0.9600 .
C38Y H38F 0.9600 .
C39 C40 1.490(9) .
C39 H39A 0.9700 .
C39 H39B 0.9700 .
C40 H40A 0.9600 .
C40 H40B 0.9600 .
C40 H40C 0.9600 .
C41X C42X 1.539(11) .
C41X H41A 0.9700 .
C41X H41B 0.9700 .
C42X H42A 0.9600 .
C42X H42B 0.9600 .
C42X H42C 0.9600 .
C41Y C42Y 1.541(11) .
C41Y H41C 0.9700 .
C41Y H41D 0.9700 .
C42Y H42D 0.9600 .
C42Y H42E 0.9600 .
C42Y H42F 0.9600 .
C43X C44X 1.539(9) .
C43X H43A 0.9700 .
C43X H43B 0.9700 .
C44X H44A 0.9600 .
C44X H44B 0.9600 .
C44X H44C 0.9600 .
C43Y C44Y 1.539(11) .
C43Y H43C 0.9700 .
C43Y H43D 0.9700 .
C44Y H44D 0.9600 .
C44Y H44E 0.9600 .
C44Y H44F 0.9600 .
C45 C46 1.529(9) .
C45 H45A 0.9700 .
C45 H45B 0.9700 .
C46 H46A 0.9600 .
C46 H46B 0.9600 .
C46 H46C 0.9600 .
C47 C48 1.537(7) .
C47 H47A 0.9700 .
C47 H47B 0.9700 .
C48 H48A 0.9600 .
C48 H48B 0.9600 .
C48 H48C 0.9600 .

loop_
_geom_torsion_atom_site_label_1
_geom_torsion_atom_site_label_2
_geom_torsion_atom_site_label_3
_geom_torsion_atom_site_label_4
_geom_torsion
_geom_torsion_site_symmetry_1
_geom_torsion_site_symmetry_4
O19 V1 V3 O2 153.2(5) . .
O20 V1 V3 O2 -106.6(3) . .
O18 V1 V3 O2 -17.0(5) . .
O8 V1 V3 O2 160.3(6) . .
O7 V1 V3 O2 70.4(3) . .
O1 V1 V3 O2 -23.9(3) . .
V4 V1 V3 O2 -21.7(3) . .
O19 V1 V3 O21 -101.4(5) . .
O20 V1 V3 O21 -1.2(3) . .
O18 V1 V3 O21 88.4(4) . .
O8 V1 V3 O21 -94.3(6) . .
O7 V1 V3 O21 175.8(3) . .
O1 V1 V3 O21 81.5(3) . .
V4 V1 V3 O21 83.7(2) . .
O20 V1 V3 O19 100.2(5) . .
O18 V1 V3 O19 -170.2(5) . .
O8 V1 V3 O19 7.1(7) . .
O7 V1 V3 O19 -82.8(4) . .
O1 V1 V3 O19 -177.1(5) . .
V4 V1 V3 O19 -174.9(4) . .
O19 V1 V3 O9 -4.7(5) . .
O20 V1 V3 O9 95.5(4) . .
O18 V1 V3 O9 -174.9(5) . .
O8 V1 V3 O9 2.3(7) . .
O7 V1 V3 O9 -87.6(4) . .
O1 V1 V3 O9 178.2(5) . .
V4 V1 V3 O9 -179.6(4) . .
O19 V1 V3 O1 177.1(5) . .
O20 V1 V3 O1 -82.7(3) . .
O18 V1 V3 O1 6.9(4) . .
O8 V1 V3 O1 -175.8(7) . .
O7 V1 V3 O1 94.3(3) . .
V4 V1 V3 O1 2.2(2) . .
O19 V1 V3 O16 80.3(4) . .
O20 V1 V3 O16 -179.5(3) . .
O18 V1 V3 O16 -89.9(4) . .
O8 V1 V3 O16 87.4(6) . .
O7 V1 V3 O16 -2.5(3) . .
O1 V1 V3 O16 -96.8(3) . .
V4 V1 V3 O16 -94.6(2) . .
O19 V1 V3 V5 167.5(4) . .
O20 V1 V3 V5 -92.3(2) . .
O18 V1 V3 V5 -2.7(4) . .
O8 V1 V3 V5 174.6(6) . .
O7 V1 V3 V5 84.7(2) . .
O1 V1 V3 V5 -9.6(2) . .
V4 V1 V3 V5 -7.38(8) . .
O19 V1 V3 V2 -131.0(4) . .
O20 V1 V3 V2 -30.8(2) . .
O18 V1 V3 V2 58.8(4) . .
O8 V1 V3 V2 -123.9(6) . .
O7 V1 V3 V2 146.2(2) . .
O1 V1 V3 V2 51.9(2) . .
V4 V1 V3 V2 54.11(7) . .
O15 V2 V3 O2 -104.3(6) . .
O22 V2 V3 O2 77.7(3) . .
O21 V2 V3 O2 -101.3(4) . .
O23 V2 V3 O2 -1.9(3) . .
O20 V2 V3 O2 159.7(3) . .
O1 V2 V3 O2 79.2(3) . .
V4 V2 V3 O2 78.47(18) . .
O15 V2 V3 O21 -3.0(7) . .
O22 V2 V3 O21 179.0(5) . .
O23 V2 V3 O21 99.4(4) . .
O20 V2 V3 O21 -98.9(4) . .
O1 V2 V3 O21 -179.5(4) . .
V4 V2 V3 O21 179.8(4) . .
O15 V2 V3 O19 95.8(6) . .
O22 V2 V3 O19 -82.3(4) . .
O21 V2 V3 O19 98.7(4) . .
O23 V2 V3 O19 -161.8(3) . .
O20 V2 V3 O19 -0.2(3) . .
O1 V2 V3 O19 -80.8(3) . .
V4 V2 V3 O19 -81.5(2) . .
O15 V2 V3 O9 1.4(7) . .
O22 V2 V3 O9 -176.6(4) . .
O21 V2 V3 O9 4.4(5) . .
O23 V2 V3 O9 103.9(4) . .
O20 V2 V3 O9 -94.5(4) . .
O1 V2 V3 O9 -175.1(4) . .
V4 V2 V3 O9 -175.8(3) . .
O15 V2 V3 O1 176.5(6) . .
O22 V2 V3 O1 -1.5(4) . .
O21 V2 V3 O1 179.5(4) . .
O23 V2 V3 O1 -81.1(3) . .
O20 V2 V3 O1 80.5(3) . .
V4 V2 V3 O1 -0.7(2) . .
O15 V2 V3 O16 173.6(7) . .
O22 V2 V3 O16 -4.5(5) . .
O21 V2 V3 O16 176.5(5) . .
O23 V2 V3 O16 -84.0(4) . .
O20 V2 V3 O16 77.6(4) . .
O1 V2 V3 O16 -3.0(4) . .
V4 V2 V3 O16 -3.7(4) . .
O15 V2 V3 V1 125.4(6) . .
O22 V2 V3 V1 -52.6(3) . .
O21 V2 V3 V1 128.3(4) . .
O23 V2 V3 V1 -132.2(2) . .
O20 V2 V3 V1 29.4(2) . .
O1 V2 V3 V1 -51.1(2) . .
V4 V2 V3 V1 -51.84(6) . .
O15 V2 V3 V5 -130.3(6) . .
O22 V2 V3 V5 51.7(3) . .
O21 V2 V3 V5 -127.3(4) . .
O23 V2 V3 V5 -27.84(19) . .
O20 V2 V3 V5 133.8(2) . .
O1 V2 V3 V5 53.2(2) . .
V4 V2 V3 V5 52.53(6) . .
O19 V1 V4 O3 20.8(4) . .
O20 V1 V4 O3 110.2(3) . .
O18 V1 V4 O3 -149.2(5) . .
O8 V1 V4 O3 -156.7(6) . .
O7 V1 V4 O3 -68.4(3) . .
O1 V1 V4 O3 27.5(3) . .
V3 V1 V4 O3 25.2(2) . .
O19 V1 V4 O22 -88.1(4) . .
O20 V1 V4 O22 1.3(3) . .
O18 V1 V4 O22 101.9(5) . .
O8 V1 V4 O22 94.3(6) . .
O7 V1 V4 O22 -177.3(3) . .
O1 V1 V4 O22 -81.5(3) . .
V3 V1 V4 O22 -83.7(2) . .
O19 V1 V4 O18 170.0(5) . .
O20 V1 V4 O18 -100.6(5) . .
O8 V1 V4 O18 -7.6(7) . .
O7 V1 V4 O18 80.8(5) . .
O1 V1 V4 O18 176.6(5) . .
V3 V1 V4 O18 174.4(4) . .
O19 V1 V4 O14 176.1(5) . 2_666
O20 V1 V4 O14 -94.4(4) . 2_666
O18 V1 V4 O14 6.1(5) . 2_666
O8 V1 V4 O14 -1.4(7) . 2_666
O7 V1 V4 O14 87.0(4) . 2_666
O1 V1 V4 O14 -177.2(4) . 2_666
V3 V1 V4 O14 -179.5(4) . 2_666
O19 V1 V4 O1 -6.7(4) . .
O20 V1 V4 O1 82.8(3) . .
O18 V1 V4 O1 -176.6(5) . .
O8 V1 V4 O1 175.8(7) . .
O7 V1 V4 O1 -95.8(4) . .
V3 V1 V4 O1 -2.2(2) . .
O19 V1 V4 O17 94.4(4) . .
O20 V1 V4 O17 -176.2(4) . .
O18 V1 V4 O17 -75.6(5) . .
O8 V1 V4 O17 -83.1(7) . .
O7 V1 V4 O17 5.2(4) . .
O1 V1 V4 O17 101.1(4) . .
V3 V1 V4 O17 98.8(3) . .
O19 V1 V4 V5 2.9(4) . .
O20 V1 V4 V5 92.3(2) . .
O18 V1 V4 V5 -167.1(4) . .
O8 V1 V4 V5 -174.6(6) . .
O7 V1 V4 V5 -86.3(3) . .
O1 V1 V4 V5 9.6(2) . .
V3 V1 V4 V5 7.32(8) . .
O19 V1 V4 V2 -58.9(4) . .
O20 V1 V4 V2 30.6(2) . .
O18 V1 V4 V2 131.1(4) . .
O8 V1 V4 V2 123.6(6) . .
O7 V1 V4 V2 -148.0(3) . .
O1 V1 V4 V2 -52.2(2) . .
V3 V1 V4 V2 -54.45(7) . .
O15 V2 V4 O3 108.3(6) . .
O22 V2 V4 O3 104.4(4) . .
O21 V2 V4 O3 -74.3(3) . .
O23 V2 V4 O3 6.8(3) . .
O20 V2 V4 O3 -155.0(3) . .
O1 V2 V4 O3 -75.2(3) . .
V3 V2 V4 O3 -74.47(18) . .
O15 V2 V4 O22 3.9(7) . .
O21 V2 V4 O22 -178.7(5) . .
O23 V2 V4 O22 -97.6(4) . .
O20 V2 V4 O22 100.6(4) . .
O1 V2 V4 O22 -179.6(4) . .
V3 V2 V4 O22 -178.9(4) . .
O15 V2 V4 O18 -96.2(6) . .
O22 V2 V4 O18 -100.0(5) . .
O21 V2 V4 O18 81.2(4) . .
O23 V2 V4 O18 162.3(3) . .
O20 V2 V4 O18 0.5(3) . .
O1 V2 V4 O18 80.4(3) . .
V3 V2 V4 O18 81.1(3) . .
O15 V2 V4 O14 -1.1(7) . 2_666
O22 V2 V4 O14 -5.0(5) . 2_666
O21 V2 V4 O14 176.3(4) . 2_666
O23 V2 V4 O14 -102.6(4) . 2_666
O20 V2 V4 O14 95.6(4) . 2_666
O1 V2 V4 O14 175.5(4) . 2_666
V3 V2 V4 O14 176.2(3) . 2_666
O15 V2 V4 O1 -176.6(6) . .
O22 V2 V4 O1 179.6(4) . .
O21 V2 V4 O1 0.8(3) . .
O23 V2 V4 O1 81.9(3) . .
O20 V2 V4 O1 -79.9(3) . .
V3 V2 V4 O1 0.7(2) . .
O15 V2 V4 O17 -170.3(8) . .
O22 V2 V4 O17 -174.2(7) . .
O21 V2 V4 O17 7.0(7) . .
O23 V2 V4 O17 88.1(6) . .
O20 V2 V4 O17 -73.6(6) . .
O1 V2 V4 O17 6.2(6) . .
V3 V2 V4 O17 6.9(6) . .
O15 V2 V4 V1 -125.8(6) . .
O22 V2 V4 V1 -129.7(4) . .
O21 V2 V4 V1 51.6(3) . .
O23 V2 V4 V1 132.7(2) . .
O20 V2 V4 V1 -29.1(2) . .
O1 V2 V4 V1 50.7(2) . .
V3 V2 V4 V1 51.43(7) . .
O15 V2 V4 V5 130.7(6) . .
O22 V2 V4 V5 126.8(4) . .
O21 V2 V4 V5 -51.9(3) . .
O23 V2 V4 V5 29.2(2) . .
O20 V2 V4 V5 -132.6(2) . .
O1 V2 V4 V5 -52.7(2) . .
V3 V2 V4 V5 -52.04(6) . .
O2 V3 V5 O3 157.7(3) . .
O21 V3 V5 O3 -95.5(3) . .
O19 V3 V5 O3 6.2(4) . .
O9 V3 V5 O3 167.0(5) . .
O1 V3 V5 O3 -13.9(3) . .
O16 V3 V5 O3 79.4(3) . .
V1 V3 V5 O3 -4.6(2) . .
V2 V3 V5 O3 -65.4(2) . .
O2 V3 V5 O6 -21.8(4) . 2_666
O21 V3 V5 O6 85.0(3) . 2_666
O19 V3 V5 O6 -173.4(4) . 2_666
O9 V3 V5 O6 -12.6(5) . 2_666
O1 V3 V5 O6 166.6(3) . 2_666
O16 V3 V5 O6 -100.2(4) . 2_666
V1 V3 V5 O6 175.8(2) . 2_666
V2 V3 V5 O6 115.0(2) . 2_666
O21 V3 V5 O2 106.8(4) . .
O19 V3 V5 O2 -151.6(5) . .
O9 V3 V5 O2 9.2(5) . .
O1 V3 V5 O2 -171.6(4) . .
O16 V3 V5 O2 -78.3(4) . .
V1 V3 V5 O2 -162.3(3) . .
V2 V3 V5 O2 136.9(3) . .
O2 V3 V5 O23 -109.1(3) . .
O21 V3 V5 O23 -2.4(3) . .
O19 V3 V5 O23 99.3(4) . .
O9 V3 V5 O23 -99.9(5) . .
O1 V3 V5 O23 79.3(3) . .
O16 V3 V5 O23 172.5(3) . .
V1 V3 V5 O23 88.5(2) . .
V2 V3 V5 O23 27.74(19) . .
O2 V3 V5 O1 171.6(4) . .
O21 V3 V5 O1 -81.6(3) . .
O19 V3 V5 O1 20.0(4) . .
O9 V3 V5 O1 -179.2(5) . .
O16 V3 V5 O1 93.3(4) . .
V1 V3 V5 O1 9.3(2) . .
V2 V3 V5 O1 -51.5(2) . .
O2 V3 V5 O4 74.3(3) . .
O21 V3 V5 O4 -178.9(3) . .
O19 V3 V5 O4 -77.3(4) . .
O9 V3 V5 O4 83.5(4) . .
O1 V3 V5 O4 -97.3(3) . .
O16 V3 V5 O4 -4.1(3) . .
V1 V3 V5 O4 -88.04(14) . .
V2 V3 V5 O4 -148.83(14) . .
O2 V3 V5 V4 169.6(3) . .
O21 V3 V5 V4 -83.6(2) . .
O19 V3 V5 V4 18.0(4) . .
O9 V3 V5 V4 178.8(4) . .
O1 V3 V5 V4 -2.0(2) . .
O16 V3 V5 V4 91.2(3) . .
V1 V3 V5 V4 7.25(8) . .
V2 V3 V5 V4 -53.54(7) . .
O22 V4 V5 O3 -112.1(4) . .
O18 V4 V5 O3 145.2(5) . .
O14 V4 V5 O3 -16.4(5) 2_666 .
O1 V4 V5 O3 165.5(4) . .
O17 V4 V5 O3 70.6(5) . .
V1 V4 V5 O3 156.3(3) . .
V2 V4 V5 O3 -142.6(3) . .
O3 V4 V5 O6 27.7(3) . 2_666
O22 V4 V5 O6 -84.4(3) . 2_666
O18 V4 V5 O6 172.9(4) . 2_666
O14 V4 V5 O6 11.3(5) 2_666 2_666
O1 V4 V5 O6 -166.8(3) . 2_666
O17 V4 V5 O6 98.3(4) . 2_666
V1 V4 V5 O6 -176.1(2) . 2_666
V2 V4 V5 O6 -114.9(2) . 2_666
O3 V4 V5 O2 -155.7(4) . .
O22 V4 V5 O2 92.2(3) . .
O18 V4 V5 O2 -10.5(4) . .
O14 V4 V5 O2 -172.1(4) 2_666 .
O1 V4 V5 O2 9.8(3) . .
O17 V4 V5 O2 -85.1(4) . .
V1 V4 V5 O2 0.6(2) . .
V2 V4 V5 O2 61.7(2) . .
O3 V4 V5 O23 113.5(3) . .
O22 V4 V5 O23 1.4(3) . .
O18 V4 V5 O23 -101.3(4) . .
O14 V4 V5 O23 97.1(4) 2_666 .
O1 V4 V5 O23 -81.0(3) . .
O17 V4 V5 O23 -175.9(4) . .
V1 V4 V5 O23 -90.2(2) . .
V2 V4 V5 O23 -29.1(2) . .
O3 V4 V5 O1 -165.5(4) . .
O22 V4 V5 O1 82.4(3) . .
O18 V4 V5 O1 -20.3(4) . .
O14 V4 V5 O1 178.1(5) 2_666 .
O17 V4 V5 O1 -94.9(5) . .
V1 V4 V5 O1 -9.3(2) . .
V2 V4 V5 O1 51.9(2) . .
O3 V4 V5 O4 -70.5(3) . .
O22 V4 V5 O4 177.4(3) . .
O18 V4 V5 O4 74.7(4) . .
O14 V4 V5 O4 -86.9(4) 2_666 .
O1 V4 V5 O4 95.0(3) . .
O17 V4 V5 O4 0.1(4) . .
V1 V4 V5 O4 85.77(14) . .
V2 V4 V5 O4 146.88(14) . .
O3 V4 V5 V3 -163.5(3) . .
O22 V4 V5 V3 84.4(2) . .
O18 V4 V5 V3 -18.3(4) . .
O14 V4 V5 V3 -179.9(4) 2_666 .
O1 V4 V5 V3 2.0(2) . .
O17 V4 V5 V3 -92.8(4) . .
V1 V4 V5 V3 -7.21(8) . .
V2 V4 V5 V3 53.91(7) . .
O2 V6 V7 O6 89.5(3) . .
O24 V6 V7 O6 2.3(3) . .
O27 V6 V7 O6 -90.4(3) . .
O5 V6 V7 O6 -15.0(3) 2_666 .
O10 V6 V7 O6 -177.8(4) . .
O25 V6 V7 O6 177.4(3) . .
V8 V6 V7 O6 0.3(2) 2_666 .
V9 V6 V7 O6 -63.1(2) . .
O2 V6 V7 O5 104.5(3) . 2_666
O24 V6 V7 O5 17.3(3) . 2_666
O27 V6 V7 O5 -75.4(3) . 2_666
O10 V6 V7 O5 -162.8(4) . 2_666
O25 V6 V7 O5 -167.6(3) . 2_666
V8 V6 V7 O5 15.3(2) 2_666 2_666
V9 V6 V7 O5 -48.1(2) . 2_666
O2 V6 V7 O12 -79.2(3) . .
O24 V6 V7 O12 -166.4(3) . .
O27 V6 V7 O12 100.9(3) . .
O5 V6 V7 O12 176.3(4) 2_666 .
O10 V6 V7 O12 13.4(4) . .
O25 V6 V7 O12 8.7(3) . .
V8 V6 V7 O12 -168.4(3) 2_666 .
V9 V6 V7 O12 128.1(3) . .
O2 V6 V7 O26 -173.9(2) . .
O24 V6 V7 O26 99.0(3) . .
O27 V6 V7 O26 6.3(2) . .
O5 V6 V7 O26 81.7(3) 2_666 .
O10 V6 V7 O26 -81.2(3) . .
O25 V6 V7 O26 -85.9(3) . .
V8 V6 V7 O26 96.98(17) 2_666 .
V9 V6 V7 O26 33.52(17) . .
O2 V6 V7 O25 -87.9(3) . .
O24 V6 V7 O25 -175.1(3) . .
O27 V6 V7 O25 92.2(3) . .
O5 V6 V7 O25 167.6(3) 2_666 .
O10 V6 V7 O25 4.7(4) . .
V8 V6 V7 O25 -177.1(3) 2_666 .
V9 V6 V7 O25 119.4(2) . .
O2 V6 V7 O4 9.3(2) . .
O24 V6 V7 O4 -77.9(2) . .
O27 V6 V7 O4 -170.6(2) . .
O5 V6 V7 O4 -95.2(3) 2_666 .
O10 V6 V7 O4 101.9(3) . .
O25 V6 V7 O4 97.2(3) . .
V8 V6 V7 O4 -79.92(15) 2_666 .
V9 V6 V7 O4 -143.37(15) . .
O2 V6 V7 V8 35.19(19) . .
O24 V6 V7 V8 -52.0(2) . .
O27 V6 V7 V8 -144.66(18) . .
O5 V6 V7 V8 -69.3(2) 2_666 .
O10 V6 V7 V8 127.9(3) . .
O25 V6 V7 V8 123.1(3) . .
V8 V6 V7 V8 -53.98(9) 2_666 .
V9 V6 V7 V8 -117.43(9) . .
O2 V6 V7 V9 152.62(18) . .
O24 V6 V7 V9 65.4(2) . .
O27 V6 V7 V9 -27.23(17) . .
O5 V6 V7 V9 48.1(2) 2_666 .
O10 V6 V7 V9 -114.7(3) . .
O25 V6 V7 V9 -119.4(2) . .
V8 V6 V7 V9 63.46(5) 2_666 .
O5 V7 V8 O6 77.1(3) 2_666 .
O12 V7 V8 O6 -107.2(3) . .
O26 V7 V8 O6 -18.8(3) . .
O25 V7 V8 O6 172.1(3) . .
O4 V7 V8 O6 152.9(3) . .
V9 V7 V8 O6 35.8(2) . .
V6 V7 V8 O6 115.7(2) . .
O6 V7 V8 O5 -76.3(3) . .
O5 V7 V8 O5 0.8(3) 2_666 .
O12 V7 V8 O5 176.5(3) . .
O26 V7 V8 O5 -95.1(3) . .
O25 V7 V8 O5 95.8(3) . .
O4 V7 V8 O5 76.6(3) . .
V9 V7 V8 O5 -40.41(19) . .
V6 V7 V8 O5 39.40(19) . .
O6 V7 V8 O24 17.8(3) . 2_666
O5 V7 V8 O24 94.8(3) 2_666 2_666
O12 V7 V8 O24 -89.4(3) . 2_666
O26 V7 V8 O24 -1.0(4) . 2_666
O25 V7 V8 O24 -170.1(3) . 2_666
O4 V7 V8 O24 170.6(3) . 2_666
V9 V7 V8 O24 53.6(3) . 2_666
V6 V7 V8 O24 133.4(2) . 2_666
O6 V7 V8 O11 105.5(3) . .
O5 V7 V8 O11 -177.4(2) 2_666 .
O12 V7 V8 O11 -1.7(3) . .
O26 V7 V8 O11 86.7(3) . .
O25 V7 V8 O11 -82.4(3) . .
O4 V7 V8 O11 -101.6(3) . .
V9 V7 V8 O11 141.39(19) . .
V6 V7 V8 O11 -138.81(19) . .
O6 V7 V8 O28 -170.9(3) . 2_666
O5 V7 V8 O28 -93.8(3) 2_666 2_666
O12 V7 V8 O28 81.9(3) . 2_666
O26 V7 V8 O28 170.3(3) . 2_666
O25 V7 V8 O28 1.2(3) . 2_666
O4 V7 V8 O28 -18.0(3) . 2_666
V9 V7 V8 O28 -135.0(2) . 2_666
V6 V7 V8 O28 -55.2(3) . 2_666
O6 V7 V8 O4 -152.9(3) . .
O5 V7 V8 O4 -75.8(3) 2_666 .
O12 V7 V8 O4 99.9(3) . .
O26 V7 V8 O4 -171.7(3) . .
O25 V7 V8 O4 19.2(3) . .
V9 V7 V8 O4 -117.0(2) . .
V6 V7 V8 O4 -37.2(2) . .
O6 V7 V8 V6 -36.2(2) . 2_666
O5 V7 V8 V6 40.86(19) 2_666 2_666
O12 V7 V8 V6 -143.4(2) . 2_666
O26 V7 V8 V6 -55.0(3) . 2_666
O25 V7 V8 V6 135.9(2) . 2_666
O4 V7 V8 V6 116.7(2) . 2_666
V9 V7 V8 V6 -0.35(12) . 2_666
V6 V7 V8 V6 79.45(11) . 2_666
O6 V7 V8 V9 -115.3(2) . 2_666
O5 V7 V8 V9 -38.23(19) 2_666 2_666
O12 V7 V8 V9 137.5(2) . 2_666
O26 V7 V8 V9 -134.1(3) . 2_666
O25 V7 V8 V9 56.8(3) . 2_666
O4 V7 V8 V9 37.6(2) . 2_666
V9 V7 V8 V9 -79.44(11) . 2_666
V6 V7 V8 V9 0.36(12) . 2_666
O6 V7 V9 O26 -98.9(3) . .
O5 V7 V9 O26 167.5(3) 2_666 .
O12 V7 V9 O26 -0.8(4) . .
O25 V7 V9 O26 86.2(3) . .
O4 V7 V9 O26 176.7(3) . .
V8 V7 V9 O26 -121.7(3) . .
V6 V7 V9 O26 122.1(3) . .
O6 V7 V9 O3 -9.0(2) . 2_666
O5 V7 V9 O3 -102.6(3) 2_666 2_666
O12 V7 V9 O3 89.0(3) . 2_666
O26 V7 V9 O3 89.9(3) . 2_666
O25 V7 V9 O3 176.1(2) . 2_666
O4 V7 V9 O3 -93.5(3) . 2_666
V8 V7 V9 O3 -31.86(18) . 2_666
V6 V7 V9 O3 -148.02(17) . 2_666
O6 V7 V9 O27 166.3(2) . .
O5 V7 V9 O27 72.7(3) 2_666 .
O12 V7 V9 O27 -95.7(3) . .
O26 V7 V9 O27 -94.8(3) . .
O25 V7 V9 O27 -8.6(2) . .
O4 V7 V9 O27 81.8(3) . .
V8 V7 V9 O27 143.45(18) . .
V6 V7 V9 O27 27.29(17) . .
O6 V7 V9 O5 93.6(3) . 2_666
O12 V7 V9 O5 -168.4(4) . 2_666
O26 V7 V9 O5 -167.5(3) . 2_666
O25 V7 V9 O5 -81.3(3) . 2_666
O4 V7 V9 O5 9.2(3) . 2_666
V8 V7 V9 O5 70.8(2) . 2_666
V6 V7 V9 O5 -45.4(2) . 2_666
O6 V7 V9 O13 -104.6(4) . .
O5 V7 V9 O13 161.8(4) 2_666 .
O12 V7 V9 O13 -6.5(4) . .
O26 V7 V9 O13 -5.7(4) . .
O25 V7 V9 O13 80.5(4) . .
O4 V7 V9 O13 171.0(4) . .
V8 V7 V9 O13 -127.4(3) . .
V6 V7 V9 O13 116.4(3) . .
O6 V7 V9 O28 74.2(2) . .
O5 V7 V9 O28 -19.4(3) 2_666 .
O12 V7 V9 O28 172.2(3) . .
O26 V7 V9 O28 173.1(3) . .
O25 V7 V9 O28 -100.7(2) . .
O4 V7 V9 O28 -10.2(3) . .
V8 V7 V9 O28 51.4(2) . .
V6 V7 V9 O28 -64.79(19) . .
O6 V7 V9 V8 78.01(16) . 2_666
O5 V7 V9 V8 -15.6(2) 2_666 2_666
O12 V7 V9 V8 176.0(3) . 2_666
O26 V7 V9 V8 176.9(3) . 2_666
O25 V7 V9 V8 -96.91(16) . 2_666
O4 V7 V9 V8 -6.4(2) . 2_666
V8 V7 V9 V8 55.18(9) . 2_666
V6 V7 V9 V8 -60.98(5) . 2_666
O6 V7 V9 V6 138.99(16) . .
O5 V7 V9 V6 45.4(2) 2_666 .
O12 V7 V9 V6 -123.0(3) . .
O26 V7 V9 V6 -122.1(3) . .
O25 V7 V9 V6 -35.93(15) . .
O4 V7 V9 V6 54.6(2) . .
V8 V7 V9 V6 116.16(8) . .
O2 V6 V9 O26 -75.7(3) . .
O24 V6 V9 O26 -162.1(2) . .
O27 V6 V9 O26 98.8(3) . .
O5 V6 V9 O26 -80.6(3) 2_666 .
O10 V6 V9 O26 94.7(3) . .
O25 V6 V9 O26 1.6(2) . .
V8 V6 V9 O26 -126.71(18) 2_666 .
V7 V6 V9 O26 -35.14(17) . .
O2 V6 V9 O3 9.4(4) . 2_666
O24 V6 V9 O3 -77.0(3) . 2_666
O27 V6 V9 O3 -176.0(4) . 2_666
O5 V6 V9 O3 4.6(3) 2_666 2_666
O10 V6 V9 O3 179.9(3) . 2_666
O25 V6 V9 O3 86.8(3) . 2_666
V8 V6 V9 O3 -41.6(3) 2_666 2_666
V7 V6 V9 O3 50.0(3) . 2_666
O2 V6 V9 O27 -174.5(4) . .
O24 V6 V9 O27 99.1(3) . .
O5 V6 V9 O27 -179.4(4) 2_666 .
O10 V6 V9 O27 -4.1(4) . .
O25 V6 V9 O27 -97.2(3) . .
V8 V6 V9 O27 134.5(3) 2_666 .
V7 V6 V9 O27 -134.0(3) . .
O2 V6 V9 O5 4.9(3) . 2_666
O24 V6 V9 O5 -81.5(3) . 2_666
O27 V6 V9 O5 179.4(4) . 2_666
O10 V6 V9 O5 175.3(3) . 2_666
O25 V6 V9 O5 82.2(3) . 2_666
V8 V6 V9 O5 -46.2(2) 2_666 2_666
V7 V6 V9 O5 45.4(2) . 2_666
O2 V6 V9 O13 -176.5(4) . .
O24 V6 V9 O13 97.1(3) . .
O27 V6 V9 O13 -1.9(4) . .
O5 V6 V9 O13 178.7(4) 2_666 .
O10 V6 V9 O13 -6.0(4) . .
O25 V6 V9 O13 -99.1(3) . .
V8 V6 V9 O13 132.5(3) 2_666 .
V7 V6 V9 O13 -135.9(3) . .
O2 V6 V9 O28 86.6(3) . .
O24 V6 V9 O28 0.2(2) . .
O27 V6 V9 O28 -98.9(3) . .
O5 V6 V9 O28 81.7(3) 2_666 .
O10 V6 V9 O28 -103.0(3) . .
O25 V6 V9 O28 163.9(2) . .
V8 V6 V9 O28 35.54(16) 2_666 .
V7 V6 V9 O28 127.12(16) . .
O2 V6 V9 V7 -40.6(3) . .
O24 V6 V9 V7 -126.96(17) . .
O27 V6 V9 V7 134.0(3) . .
O5 V6 V9 V7 -45.4(2) 2_666 .
O10 V6 V9 V7 129.9(2) . .
O25 V6 V9 V7 36.78(16) . .
V8 V6 V9 V7 -91.57(5) 2_666 .
O2 V6 V9 V8 51.0(3) . 2_666
O24 V6 V9 V8 -35.38(16) . 2_666
O27 V6 V9 V8 -134.5(3) . 2_666
O5 V6 V9 V8 46.2(2) 2_666 2_666
O10 V6 V9 V8 -138.5(3) . 2_666
O25 V6 V9 V8 128.36(16) . 2_666
V7 V6 V9 V8 91.57(5) . 2_666
O19 V1 O1 V4 174.9(3) . .
O20 V1 O1 V4 -91.5(3) . .
O18 V1 O1 V4 2.2(3) . .
O8 V1 O1 V4 -92(6) . .
O7 V1 O1 V4 87.3(3) . .
V3 V1 O1 V4 176.8(3) . .
O19 V1 O1 V3 -1.9(3) . .
O20 V1 O1 V3 91.6(3) . .
O18 V1 O1 V3 -174.7(3) . .
O8 V1 O1 V3 92(6) . .
O7 V1 O1 V3 -89.5(3) . .
V4 V1 O1 V3 -176.8(3) . .
O19 V1 O1 V5 83.1(14) . .
O20 V1 O1 V5 176.6(14) . .
O18 V1 O1 V5 -89.6(14) . .
O8 V1 O1 V5 177(6) . .
O7 V1 O1 V5 -4.5(14) . .
V3 V1 O1 V5 85.0(14) . .
V4 V1 O1 V5 -91.8(14) . .
O19 V1 O1 V2 -93.7(3) . .
O20 V1 O1 V2 -0.1(3) . .
O18 V1 O1 V2 93.6(3) . .
O8 V1 O1 V2 0(6) . .
O7 V1 O1 V2 178.7(3) . .
V3 V1 O1 V2 -91.8(2) . .
V4 V1 O1 V2 91.4(3) . .
O3 V4 O1 V1 -157.7(3) . .
O22 V4 O1 V1 97.3(3) . .
O18 V4 O1 V1 -2.2(3) . .
O14 V4 O1 V1 33(5) 2_666 .
O17 V4 O1 V1 -79.0(4) . .
V5 V4 O1 V1 -166.8(3) . .
V2 V4 O1 V1 97.0(3) . .
O3 V4 O1 V3 -56(6) . .
O22 V4 O1 V3 -161(6) . .
O18 V4 O1 V3 99(6) . .
O14 V4 O1 V3 135(6) 2_666 .
O17 V4 O1 V3 22(6) . .
V1 V4 O1 V3 101(6) . .
V5 V4 O1 V3 -65(6) . .
V2 V4 O1 V3 -162(6) . .
O3 V4 O1 V5 9.0(2) . .
O22 V4 O1 V5 -96.0(3) . .
O18 V4 O1 V5 164.6(3) . .
O14 V4 O1 V5 -160(5) 2_666 .
O17 V4 O1 V5 87.7(4) . .
V1 V4 O1 V5 166.8(3) . .
V2 V4 O1 V5 -96.3(3) . .
O3 V4 O1 V2 105.3(2) . .
O22 V4 O1 V2 0.3(3) . .
O18 V4 O1 V2 -99.2(3) . .
O14 V4 O1 V2 -63(5) 2_666 .
O17 V4 O1 V2 -176.0(4) . .
V1 V4 O1 V2 -97.0(3) . .
V5 V4 O1 V2 96.3(3) . .
O2 V3 O1 V1 161.5(3) . .
O21 V3 O1 V1 -96.6(3) . .
O19 V3 O1 V1 1.9(3) . .
O9 V3 O1 V1 -22(5) . .
O16 V3 O1 V1 81.0(3) . .
V5 V3 O1 V1 166.8(3) . .
V2 V3 O1 V1 -97.0(3) . .
O2 V3 O1 V4 60(6) . .
O21 V3 O1 V4 162(6) . .
O19 V3 O1 V4 -99(6) . .
O9 V3 O1 V4 -123(7) . .
O16 V3 O1 V4 -20(6) . .
V1 V3 O1 V4 -101(6) . .
V5 V3 O1 V4 65(6) . .
V2 V3 O1 V4 162(6) . .
O2 V3 O1 V5 -5.4(2) . .
O21 V3 O1 V5 96.5(3) . .
O19 V3 O1 V5 -164.9(3) . .
O9 V3 O1 V5 171(5) . .
O16 V3 O1 V5 -85.8(3) . .
V1 V3 O1 V5 -166.8(3) . .
V2 V3 O1 V5 96.2(2) . .
O2 V3 O1 V2 -101.6(3) . .
O21 V3 O1 V2 0.3(3) . .
O19 V3 O1 V2 98.9(3) . .
O9 V3 O1 V2 75(5) . .
O16 V3 O1 V2 177.9(3) . .
V1 V3 O1 V2 97.0(2) . .
V5 V3 O1 V2 -96.2(2) . .
O3 V5 O1 V1 83.1(14) . .
O6 V5 O1 V1 178.2(11) 2_666 .
O2 V5 O1 V1 -79.9(14) . .
O23 V5 O1 V1 -177.8(14) . .
O4 V5 O1 V1 1.8(14) . .
V3 V5 O1 V1 -85.1(14) . .
V4 V5 O1 V1 91.9(14) . .
O3 V5 O1 V4 -8.8(2) . .
O6 V5 O1 V4 86.2(14) 2_666 .
O2 V5 O1 V4 -171.9(3) . .
O23 V5 O1 V4 90.3(3) . .
O4 V5 O1 V4 -90.1(2) . .
V3 V5 O1 V4 -177.1(3) . .
O3 V5 O1 V3 168.3(3) . .
O6 V5 O1 V3 -96.7(13) 2_666 .
O2 V5 O1 V3 5.2(2) . .
O23 V5 O1 V3 -92.7(3) . .
O4 V5 O1 V3 86.9(2) . .
V4 V5 O1 V3 177.1(3) . .
O3 V5 O1 V2 -100.1(2) . .
O6 V5 O1 V2 -5.1(15) 2_666 .
O2 V5 O1 V2 96.8(2) . .
O23 V5 O1 V2 -1.0(2) . .
O4 V5 O1 V2 178.57(19) . .
V3 V5 O1 V2 91.6(2) . .
V4 V5 O1 V2 -91.3(3) . .
O15 V2 O1 V1 -9(11) . .
O22 V2 O1 V1 -91.1(3) . .
O21 V2 O1 V1 89.9(3) . .
O23 V2 O1 V1 -179.7(3) . .
O20 V2 O1 V1 0.1(3) . .
V4 V2 O1 V1 -90.8(3) . .
V3 V2 O1 V1 90.2(3) . .
O15 V2 O1 V4 82(11) . .
O22 V2 O1 V4 -0.3(3) . .
O21 V2 O1 V4 -179.3(3) . .
O23 V2 O1 V4 -88.9(3) . .
O20 V2 O1 V4 91.0(3) . .
V3 V2 O1 V4 -179.0(3) . .
O15 V2 O1 V3 -99(11) . .
O22 V2 O1 V3 178.7(3) . .
O21 V2 O1 V3 -0.3(3) . .
O23 V2 O1 V3 90.1(3) . .
O20 V2 O1 V3 -90.0(3) . .
V4 V2 O1 V3 179.0(3) . .
O15 V2 O1 V5 172(11) . .
O22 V2 O1 V5 89.6(3) . .
O21 V2 O1 V5 -89.4(3) . .
O23 V2 O1 V5 1.0(2) . .
O20 V2 O1 V5 -179.1(3) . .
V4 V2 O1 V5 89.9(2) . .
V3 V2 O1 V5 -89.1(2) . .
O21 V3 O2 V6 110.6(4) . .
O19 V3 O2 V6 -96.9(8) . .
O9 V3 O2 V6 14.6(5) . .
O1 V3 O2 V6 -165.7(4) . .
O16 V3 O2 V6 -74.5(4) . .
V1 V3 O2 V6 -149.0(2) . .
V5 V3 O2 V6 -171.8(5) . .
V2 V3 O2 V6 149.7(3) . .
O21 V3 O2 V5 -77.6(3) . .
O19 V3 O2 V5 74.9(8) . .
O9 V3 O2 V5 -173.6(3) . .
O1 V3 O2 V5 6.1(3) . .
O16 V3 O2 V5 97.3(3) . .
V1 V3 O2 V5 22.8(4) . .
V2 V3 O2 V5 -38.5(2) . .
O24 V6 O2 V3 -127.1(4) . .
O27 V6 O2 V3 115(2) . .
O5 V6 O2 V3 150.8(4) 2_666 .
O10 V6 O2 V3 -24.9(4) . .
O25 V6 O2 V3 70.8(4) . .
V8 V6 O2 V3 -169.9(4) 2_666 .
V7 V6 O2 V3 114.1(4) . .
V9 V6 O2 V3 147.7(2) . .
O24 V6 O2 V5 63.2(4) . .
O27 V6 O2 V5 -54(2) . .
O5 V6 O2 V5 -18.9(4) 2_666 .
O10 V6 O2 V5 165.4(4) . .
O25 V6 O2 V5 -98.9(4) . .
V8 V6 O2 V5 20.4(3) 2_666 .
V7 V6 O2 V5 -55.6(3) . .
V9 V6 O2 V5 -22.1(5) . .
O3 V5 O2 V3 -48.9(7) . .
O6 V5 O2 V3 164.8(2) 2_666 .
O23 V5 O2 V3 70.4(3) . .
O1 V5 O2 V3 -5.9(3) . .
O4 V5 O2 V3 -104.4(3) . .
V4 V5 O2 V3 -12.7(3) . .
O3 V5 O2 V6 122.8(5) . .
O6 V5 O2 V6 -23.5(4) 2_666 .
O23 V5 O2 V6 -117.9(4) . .
O1 V5 O2 V6 165.8(4) . .
O4 V5 O2 V6 67.3(4) . .
V3 V5 O2 V6 171.7(6) . .
V4 V5 O2 V6 159.0(3) . .
O22 V4 O3 V5 73.0(3) . .
O18 V4 O3 V5 -78.4(7) . .
O14 V4 O3 V5 168.8(3) 2_666 .
O1 V4 O3 V5 -10.5(3) . .
O17 V4 O3 V5 -106.3(4) . .
V1 V4 O3 V5 -29.5(3) . .
V2 V4 O3 V5 33.6(2) . .
O22 V4 O3 V9 -112.1(4) . 2_666
O18 V4 O3 V9 96.4(7) . 2_666
O14 V4 O3 V9 -16.4(5) 2_666 2_666
O1 V4 O3 V9 164.3(4) . 2_666
O17 V4 O3 V9 68.5(5) . 2_666
V1 V4 O3 V9 145.3(3) . 2_666
V5 V4 O3 V9 174.8(5) . 2_666
V2 V4 O3 V9 -151.5(3) . 2_666
O6 V5 O3 V4 -160.4(2) 2_666 .
O2 V5 O3 V4 53.3(7) . .
O23 V5 O3 V4 -65.8(3) . .
O1 V5 O3 V4 10.1(3) . .
O4 V5 O3 V4 108.9(3) . .
V3 V5 O3 V4 19.9(3) . .
O6 V5 O3 V9 24.8(4) 2_666 2_666
O2 V5 O3 V9 -121.5(5) . 2_666
O23 V5 O3 V9 119.4(4) . 2_666
O1 V5 O3 V9 -164.7(4) . 2_666
O4 V5 O3 V9 -65.9(3) . 2_666
V3 V5 O3 V9 -154.9(3) . 2_666
V4 V5 O3 V9 -174.8(5) . 2_666
O6 V8 O4 V7 -17.5(2) . .
O5 V8 O4 V7 -110.0(2) . .
O24 V8 O4 V7 -127.3(16) 2_666 .
O11 V8 O4 V7 75.1(2) . .
O28 V8 O4 V7 167.6(2) 2_666 .
V6 V8 O4 V7 -105.02(18) 2_666 .
V9 V8 O4 V7 -150.29(15) 2_666 .
O6 V8 O4 V5 110.1(3) . .
O5 V8 O4 V5 17.6(3) . .
O24 V8 O4 V5 0.3(18) 2_666 .
O11 V8 O4 V5 -157.2(3) . .
O28 V8 O4 V5 -64.8(3) 2_666 .
V7 V8 O4 V5 127.6(4) . .
V6 V8 O4 V5 22.6(4) 2_666 .
V9 V8 O4 V5 -22.7(3) 2_666 .
O6 V7 O4 V8 17.7(2) . .
O5 V7 O4 V8 111.3(2) 2_666 .
O12 V7 O4 V8 -76.5(2) . .
O26 V7 O4 V8 123.8(19) . .
O25 V7 O4 V8 -167.1(2) . .
V9 V7 O4 V8 105.18(18) . .
V6 V7 O4 V8 150.97(15) . .
O6 V7 O4 V5 -111.0(3) . .
O5 V7 O4 V5 -17.3(3) 2_666 .
O12 V7 O4 V5 154.9(3) . .
O26 V7 O4 V5 -5(2) . .
O25 V7 O4 V5 64.3(3) . .
V8 V7 O4 V5 -128.6(3) . .
V9 V7 O4 V5 -23.4(4) . .
V6 V7 O4 V5 22.4(2) . .
O3 V5 O4 V8 45.4(3) . .
O6 V5 O4 V8 -55.1(3) 2_666 .
O2 V5 O4 V8 -155.1(3) . .
O23 V5 O4 V8 128(2) . .
O1 V5 O4 V8 124.3(3) . .
V3 V5 O4 V8 168.5(3) . .
V4 V5 O4 V8 80.3(3) . .
O3 V5 O4 V7 155.9(3) . .
O6 V5 O4 V7 55.4(3) 2_666 .
O2 V5 O4 V7 -44.6(3) . .
O23 V5 O4 V7 -121(2) . .
O1 V5 O4 V7 -125.2(3) . .
V3 V5 O4 V7 -81.0(3) . .
V4 V5 O4 V7 -169.2(2) . .
O6 V8 O5 V7 -41.3(6) . 2_666
O24 V8 O5 V7 -138.9(6) 2_666 2_666
O11 V8 O5 V7 161(2) . 2_666
O28 V8 O5 V7 134.2(6) 2_666 2_666
O4 V8 O5 V7 43.5(6) . 2_666
V7 V8 O5 V7 -1.5(6) . 2_666
V6 V8 O5 V7 -131.0(7) 2_666 2_666
V9 V8 O5 V7 126.7(7) 2_666 2_666
O6 V8 O5 V6 89.8(2) . 2_666
O24 V8 O5 V6 -7.9(2) 2_666 2_666
O11 V8 O5 V6 -68(3) . 2_666
O28 V8 O5 V6 -94.7(2) 2_666 2_666
O4 V8 O5 V6 174.5(2) . 2_666
V7 V8 O5 V6 129.55(16) . 2_666
V9 V8 O5 V6 -102.2(3) 2_666 2_666
O6 V8 O5 V9 -168.0(2) . 2_666
O24 V8 O5 V9 94.4(2) 2_666 2_666
O11 V8 O5 V9 34(3) . 2_666
O28 V8 O5 V9 7.5(2) 2_666 2_666
O4 V8 O5 V9 -83.3(2) . 2_666
V7 V8 O5 V9 -128.22(17) . 2_666
V6 V8 O5 V9 102.2(3) 2_666 2_666
O5 V7 O6 V8 -110.2(2) 2_666 .
O12 V7 O6 V8 71.0(3) . .
O26 V7 O6 V8 167.3(2) . .
O25 V7 O6 V8 -82(3) . .
O4 V7 O6 V8 -19.3(2) . .
V9 V7 O6 V8 -152.33(17) . .
V6 V7 O6 V8 -100.7(2) . .
O5 V7 O6 V5 39.7(3) 2_666 2_666
O12 V7 O6 V5 -139.0(3) . 2_666
O26 V7 O6 V5 -42.8(4) . 2_666
O25 V7 O6 V5 68(3) . 2_666
O4 V7 O6 V5 130.6(3) . 2_666
V8 V7 O6 V5 150.0(5) . 2_666
V9 V7 O6 V5 -2.4(3) . 2_666
V6 V7 O6 V5 49.3(4) . 2_666
O5 V8 O6 V7 110.1(2) . .
O24 V8 O6 V7 -168.1(2) 2_666 .
O11 V8 O6 V7 -72.0(3) . .
O28 V8 O6 V7 69(2) 2_666 .
O4 V8 O6 V7 19.4(2) . .
V6 V8 O6 V7 151.87(17) 2_666 .
V9 V8 O6 V7 99.6(2) 2_666 .
O5 V8 O6 V5 -39.8(4) . 2_666
O24 V8 O6 V5 42.0(4) 2_666 2_666
O11 V8 O6 V5 138.1(3) . 2_666
O28 V8 O6 V5 -81(2) 2_666 2_666
O4 V8 O6 V5 -130.5(3) . 2_666
V7 V8 O6 V5 -149.9(5) . 2_666
V6 V8 O6 V5 2.0(3) 2_666 2_666
V9 V8 O6 V5 -50.3(4) 2_666 2_666
O19 V1 O7 C2 97.5(10) . .
O20 V1 O7 C2 -157(5) . .
O18 V1 O7 C2 -92.3(10) . .
O8 V1 O7 C2 3.3(10) . .
O1 V1 O7 C2 -176.7(10) . .
V3 V1 O7 C2 138.1(10) . .
V4 V1 O7 C2 -132.0(10) . .
O19 V1 O8 C4 -87.5(12) . .
O20 V1 O8 C4 179.2(12) . .
O18 V1 O8 C4 85.7(13) . .
O7 V1 O8 C4 0.3(12) . .
O1 V1 O8 C4 179(100) . .
V3 V1 O8 C4 -92.2(12) . .
V4 V1 O8 C4 90.6(13) . .
O2 V3 O9 C6 10.9(12) . .
O21 V3 O9 C6 -91.3(12) . .
O19 V3 O9 C6 170.6(12) . .
O1 V3 O9 C6 -166(5) . .
O16 V3 O9 C6 91.4(12) . .
V1 V3 O9 C6 173.7(10) . .
V5 V3 O9 C6 5.0(14) . .
V2 V3 O9 C6 -94.0(12) . .
O2 V6 O10 C6 25.0(9) . .
O24 V6 O10 C6 115.7(9) . .
O27 V6 O10 C6 -150.9(9) . .
O5 V6 O10 C6 -132.6(13) 2_666 .
O25 V6 O10 C6 -60.9(9) . .
V8 V6 O10 C6 119.0(9) 2_666 .
V7 V6 O10 C6 -64.2(10) . .
V9 V6 O10 C6 -148.3(8) . .
O6 V8 O11 C13 38.0(7) . .
O5 V8 O11 C13 -164(2) . .
O24 V8 O11 C13 136.3(7) 2_666 .
O28 V8 O11 C13 -137.7(7) 2_666 .
O4 V8 O11 C13 -46.7(7) . .
V7 V8 O11 C13 -1.4(7) . .
V6 V8 O11 C13 133.4(7) 2_666 .
V9 V8 O11 C13 -133.3(7) 2_666 .
O6 V7 O12 C13 -33.5(8) . .
O5 V7 O12 C13 155.3(16) 2_666 .
O26 V7 O12 C13 -131.2(8) . .
O25 V7 O12 C13 144.0(8) . .
O4 V7 O12 C13 51.2(8) . .
V8 V7 O12 C13 5.8(7) . .
V9 V7 O12 C13 -130.6(7) . .
V6 V7 O12 C13 138.2(7) . .
O26 V9 O13 C20 106.4(11) . .
O3 V9 O13 C20 17.1(11) 2_666 .
O27 V9 O13 C20 -160.1(11) . .
O5 V9 O13 C20 -154.7(12) 2_666 .
O28 V9 O13 C20 -68.5(11) . .
V7 V9 O13 C20 110.4(10) . .
V8 V9 O13 C20 -73.6(11) 2_666 .
V6 V9 O13 C20 -158.9(10) . .
O3 V4 O18 C27 -92.8(12) . .
O22 V4 O18 C27 115.1(11) . .
O14 V4 O18 C27 21.7(11) 2_666 .
O1 V4 O18 C27 -160.5(11) . .
O17 V4 O18 C27 -64.7(11) . .
V1 V4 O18 C27 -162.8(13) . .
V5 V4 O18 C27 -145.8(9) . .
V2 V4 O18 C27 154.4(10) . .
O3 V4 O18 V1 70.0(8) . .
O22 V4 O18 V1 -82.0(4) . .
O14 V4 O18 V1 -175.5(4) 2_666 .
O1 V4 O18 V1 2.4(3) . .
O17 V4 O18 V1 98.1(4) . .
V5 V4 O18 V1 17.0(5) . .
V2 V4 O18 V1 -42.8(3) . .
O19 V1 O18 C27 120.6(18) . .
O20 V1 O18 C27 -119.7(11) . .
O8 V1 O18 C27 -23.7(12) . .
O7 V1 O18 C27 63.3(12) . .
O1 V1 O18 C27 159.3(12) . .
V3 V1 O18 C27 154.3(10) . .
V4 V1 O18 C27 161.6(13) . .
O19 V1 O18 V4 -41.0(19) . .
O20 V1 O18 V4 78.6(4) . .
O8 V1 O18 V4 174.7(5) . .
O7 V1 O18 V4 -98.4(4) . .
O1 V1 O18 V4 -2.4(3) . .
V3 V1 O18 V4 -7.3(5) . .
O20 V1 O19 C29X 100(3) . .
O18 V1 O19 C29X -140(3) . .
O8 V1 O19 C29X 4(3) . .
O7 V1 O19 C29X -83(3) . .
O1 V1 O19 C29X -178(3) . .
V3 V1 O19 C29X 179(3) . .
V4 V1 O19 C29X -174(2) . .
O20 V1 O19 C29Y 93(3) . .
O18 V1 O19 C29Y -147(3) . .
O8 V1 O19 C29Y -3(3) . .
O7 V1 O19 C29Y -90(3) . .
O1 V1 O19 C29Y 174(3) . .
V3 V1 O19 C29Y 172(3) . .
V4 V1 O19 C29Y 179(2) . .
O20 V1 O19 V3 -79.0(4) . .
O18 V1 O19 V3 40.6(19) . .
O8 V1 O19 V3 -175.0(5) . .
O7 V1 O19 V3 97.8(4) . .
O1 V1 O19 V3 2.0(3) . .
V4 V1 O19 V3 6.7(5) . .
O2 V3 O19 C29X 109(2) . .
O21 V3 O19 C29X -98(2) . .
O9 V3 O19 C29X -3(2) . .
O1 V3 O19 C29X 178(2) . .
O16 V3 O19 C29X 87(2) . .
V1 V3 O19 C29X -180(2) . .
V5 V3 O19 C29X 164(2) . .
V2 V3 O19 C29X -137(2) . .
O2 V3 O19 C29Y 119(3) . .
O21 V3 O19 C29Y -88(3) . .
O9 V3 O19 C29Y 6(3) . .
O1 V3 O19 C29Y -172(3) . .
O16 V3 O19 C29Y 96(3) . .
V1 V3 O19 C29Y -170(3) . .
V5 V3 O19 C29Y 173(3) . .
V2 V3 O19 C29Y -127(3) . .
O2 V3 O19 V1 -70.9(9) . .
O21 V3 O19 V1 81.9(4) . .
O9 V3 O19 V1 176.5(4) . .
O1 V3 O19 V1 -2.0(3) . .
O16 V3 O19 V1 -93.4(4) . .
V5 V3 O19 V1 -16.6(5) . .
V2 V3 O19 V1 42.9(3) . .
O19 V1 O20 C31Y -123.6(13) . .
O18 V1 O20 C31Y 66.5(13) . .
O8 V1 O20 C31Y -29.2(13) . .
O7 V1 O20 C31Y 131(6) . .
O1 V1 O20 C31Y 150.9(13) . .
V3 V1 O20 C31Y -163.9(13) . .
V4 V1 O20 C31Y 105.9(13) . .
O19 V1 O20 C31X -65(3) . .
O18 V1 O20 C31X 125(3) . .
O8 V1 O20 C31X 29(3) . .
O7 V1 O20 C31X -171(6) . .
O1 V1 O20 C31X -151(3) . .
V3 V1 O20 C31X -106(3) . .
V4 V1 O20 C31X 164(3) . .
O19 V1 O20 V2 85.7(4) . .
O18 V1 O20 V2 -84.2(4) . .
O8 V1 O20 V2 -179.9(4) . .
O7 V1 O20 V2 -20(6) . .
O1 V1 O20 V2 0.2(3) . .
V3 V1 O20 V2 45.4(3) . .
V4 V1 O20 V2 -44.8(3) . .
O15 V2 O20 C31Y 30.1(11) . .
O22 V2 O20 C31Y -69.3(11) . .
O21 V2 O20 C31Y 131.1(11) . .
O23 V2 O20 C31Y -149.2(11) . .
O1 V2 O20 C31Y -149.5(11) . .
V4 V2 O20 C31Y -105.9(10) . .
V3 V2 O20 C31Y 167.0(11) . .
O15 V2 O20 C31X -40(3) . .
O22 V2 O20 C31X -139(3) . .
O21 V2 O20 C31X 61(3) . .
O23 V2 O20 C31X 141(3) . .
O1 V2 O20 C31X 141(3) . .
V4 V2 O20 C31X -176(3) . .
V3 V2 O20 C31X 97(3) . .
O15 V2 O20 V1 179.5(5) . .
O22 V2 O20 V1 80.1(4) . .
O21 V2 O20 V1 -79.6(4) . .
O23 V2 O20 V1 0.2(9) . .
O1 V2 O20 V1 -0.1(3) . .
V4 V2 O20 V1 43.5(3) . .
V3 V2 O20 V1 -43.7(3) . .
O2 V3 O21 C33 -129.8(11) . .
O19 V3 O21 C33 60.2(12) . .
O9 V3 O21 C33 -31.3(12) . .
O1 V3 O21 C33 145.1(12) . .
O16 V3 O21 C33 119(4) . .
V1 V3 O21 C33 100.5(12) . .
V5 V3 O21 C33 -168.3(12) . .
V2 V3 O21 C33 145.5(13) . .
O2 V3 O21 V2 84.7(4) . .
O19 V3 O21 V2 -85.3(4) . .
O9 V3 O21 V2 -176.8(3) . .
O1 V3 O21 V2 -0.4(3) . .
O16 V3 O21 V2 -27(4) . .
V1 V3 O21 V2 -45.0(3) . .
V5 V3 O21 V2 46.2(3) . .
O15 V2 O21 C33 31.7(11) . .
O22 V2 O21 C33 -148.6(11) . .
O23 V2 O21 C33 136.9(10) . .
O20 V2 O21 C33 -69.3(11) . .
O1 V2 O21 C33 -145.9(11) . .
V4 V2 O21 C33 -146.4(10) . .
V3 V2 O21 C33 -146.2(12) . .
O15 V2 O21 V3 178.0(5) . .
O22 V2 O21 V3 -2.4(12) . .
O23 V2 O21 V3 -76.9(4) . .
O20 V2 O21 V3 76.9(4) . .
O1 V2 O21 V3 0.4(3) . .
V4 V2 O21 V3 -0.2(5) . .
O3 V4 O22 C35Y 133.1(19) . .
O18 V4 O22 C35Y -59.4(19) . .
O14 V4 O22 C35Y 32.5(19) 2_666 .
O1 V4 O22 C35Y -144.1(19) . .
O17 V4 O22 C35Y -57(6) . .
V1 V4 O22 C35Y -99.9(19) . .
V5 V4 O22 C35Y 169.7(19) . .
V2 V4 O22 C35Y -144(2) . .
O3 V4 O22 C35X 75(2) . .
O18 V4 O22 C35X -117(2) . .
O14 V4 O22 C35X -26(2) 2_666 .
O1 V4 O22 C35X 158(2) . .
O17 V4 O22 C35X -115(6) . .
V1 V4 O22 C35X -158(2) . .
V5 V4 O22 C35X 112(2) . .
V2 V4 O22 C35X 158(2) . .
O3 V4 O22 V2 -83.1(4) . .
O18 V4 O22 V2 84.4(4) . .
O14 V4 O22 V2 176.3(4) 2_666 .
O1 V4 O22 V2 -0.3(3) . .
O17 V4 O22 V2 86(6) . .
V1 V4 O22 V2 43.9(3) . .
V5 V4 O22 V2 -46.5(3) . .
O15 V2 O22 C35Y -35.9(18) . .
O21 V2 O22 C35Y 144.5(18) . .
O23 V2 O22 C35Y -140.8(18) . .
O20 V2 O22 C35Y 65.5(18) . .
O1 V2 O22 C35Y 141.8(18) . .
V4 V2 O22 C35Y 141.5(18) . .
V3 V2 O22 C35Y 142.8(17) . .
O15 V2 O22 C35X 23(2) . .
O21 V2 O22 C35X -157(2) . .
O23 V2 O22 C35X -82(2) . .
O20 V2 O22 C35X 124(2) . .
O1 V2 O22 C35X -159(2) . .
V4 V2 O22 C35X -160(2) . .
V3 V2 O22 C35X -158.2(19) . .
O15 V2 O22 V4 -177.3(5) . .
O21 V2 O22 V4 3.0(12) . .
O23 V2 O22 V4 77.8(3) . .
O20 V2 O22 V4 -75.9(4) . .
O1 V2 O22 V4 0.3(3) . .
V3 V2 O22 V4 1.3(5) . .
O3 V5 O23 C37X -66.1(16) . .
O6 V5 O23 C37X 35.0(16) 2_666 .
O2 V5 O23 C37X 135.6(16) . .
O1 V5 O23 C37X -144.3(16) . .
O4 V5 O23 C37X -149(3) . .
V3 V5 O23 C37X 171.1(16) . .
V4 V5 O23 C37X -99.9(16) . .
O3 V5 O23 C37Y -133.2(10) . .
O6 V5 O23 C37Y -32.0(10) 2_666 .
O2 V5 O23 C37Y 68.5(10) . .
O1 V5 O23 C37Y 148.6(10) . .
O4 V5 O23 C37Y 144(2) . .
V3 V5 O23 C37Y 104.1(10) . .
V4 V5 O23 C37Y -167.0(10) . .
O3 V5 O23 V2 79.4(3) . .
O6 V5 O23 V2 -179.5(3) 2_666 .
O2 V5 O23 V2 -78.9(3) . .
O1 V5 O23 V2 1.2(3) . .
O4 V5 O23 V2 -3(3) . .
V3 V5 O23 V2 -43.4(3) . .
V4 V5 O23 V2 45.6(3) . .
O15 V2 O23 C37X -36.0(16) . .
O22 V2 O23 C37X 62.8(16) . .
O21 V2 O23 C37X -137.2(16) . .
O20 V2 O23 C37X 143.2(16) . .
O1 V2 O23 C37X 143.6(16) . .
V4 V2 O23 C37X 99.8(15) . .
V3 V2 O23 C37X -173.0(15) . .
O15 V2 O23 C37Y 31.3(11) . .
O22 V2 O23 C37Y 130.1(10) . .
O21 V2 O23 C37Y -69.9(10) . .
O20 V2 O23 C37Y -149.4(10) . .
O1 V2 O23 C37Y -149.1(10) . .
V4 V2 O23 C37Y 167.2(10) . .
V3 V2 O23 C37Y -105.7(9) . .
O15 V2 O23 V5 179.2(5) . .
O22 V2 O23 V5 -82.0(4) . .
O21 V2 O23 V5 78.0(4) . .
O20 V2 O23 V5 -1.5(9) . .
O1 V2 O23 V5 -1.2(3) . .
V4 V2 O23 V5 -44.9(3) . .
V3 V2 O23 V5 42.2(3) . .
O2 V6 O24 C39 79.1(17) . .
O27 V6 O24 C39 -106.7(17) . .
O5 V6 O24 C39 174.5(17) 2_666 .
O10 V6 O24 C39 -16.1(17) . .
O25 V6 O24 C39 153.3(17) . .
V8 V6 O24 C39 166.7(17) 2_666 .
V7 V6 O24 C39 163.8(16) . .
V9 V6 O24 C39 -145.6(17) . .
O2 V6 O24 V8 -87.6(2) . 2_666
O27 V6 O24 V8 86.6(2) . 2_666
O5 V6 O24 V8 7.8(2) 2_666 2_666
O10 V6 O24 V8 177.3(2) . 2_666
O25 V6 O24 V8 -13.3(9) . 2_666
V7 V6 O24 V8 -2.8(3) . 2_666
V9 V6 O24 V8 47.69(18) . 2_666
O2 V6 O25 C41X -46.4(15) . .
O24 V6 O25 C41X -121.3(16) . .
O27 V6 O25 C41X 138.2(15) . .
O5 V6 O25 C41X -142.6(15) 2_666 .
O10 V6 O25 C41X 48.3(15) . .
V8 V6 O25 C41X -131.7(14) 2_666 .
V7 V6 O25 C41X -134.8(15) . .
V9 V6 O25 C41X 177.2(15) . .
O2 V6 O25 C41Y -138.6(9) . .
O24 V6 O25 C41Y 146.5(11) . .
O27 V6 O25 C41Y 46.0(9) . .
O5 V6 O25 C41Y 125.2(9) 2_666 .
O10 V6 O25 C41Y -43.9(9) . .
V8 V6 O25 C41Y 136.1(9) 2_666 .
V7 V6 O25 C41Y 132.9(10) . .
V9 V6 O25 C41Y 85.0(9) . .
O2 V6 O25 V7 88.4(2) . .
O24 V6 O25 V7 13.5(9) . .
O27 V6 O25 V7 -87.0(2) . .
O5 V6 O25 V7 -7.7(2) 2_666 .
O10 V6 O25 V7 -176.9(2) . .
V8 V6 O25 V7 3.2(3) 2_666 .
V9 V6 O25 V7 -47.91(17) . .
O6 V7 O25 C41X 117(3) . .
O5 V7 O25 C41X 145.1(14) 2_666 .
O12 V7 O25 C41X -36.5(14) . .
O26 V7 O25 C41X -132.1(14) . .
O4 V7 O25 C41X 54.3(14) . .
V8 V7 O25 C41X 40.5(14) . .
V9 V7 O25 C41X -172.8(14) . .
V6 V7 O25 C41X 137.1(14) . .
O6 V7 O25 C41Y -146(3) . .
O5 V7 O25 C41Y -117.4(9) 2_666 .
O12 V7 O25 C41Y 61.0(9) . .
O26 V7 O25 C41Y -34.6(9) . .
O4 V7 O25 C41Y 151.8(9) . .
V8 V7 O25 C41Y 138.0(8) . .
V9 V7 O25 C41Y -75.3(9) . .
V6 V7 O25 C41Y -125.4(9) . .
O6 V7 O25 V6 -21(3) . .
O5 V7 O25 V6 8.0(2) 2_666 .
O12 V7 O25 V6 -173.6(3) . .
O26 V7 O25 V6 90.8(2) . .
O4 V7 O25 V6 -82.8(2) . .
V8 V7 O25 V6 -96.6(3) . .
V9 V7 O25 V6 50.08(18) . .
O3 V9 O26 C43X 55.0(8) 2_666 .
O27 V9 O26 C43X -129.4(8) . .
O5 V9 O26 C43X 151.9(8) 2_666 .
O13 V9 O26 C43X -39.6(8) . .
O28 V9 O26 C43X 125.3(9) . .
V7 V9 O26 C43X 143.9(9) . .
V8 V9 O26 C43X 140.5(7) 2_666 .
V6 V9 O26 C43X -168.5(8) . .
O3 V9 O26 C43Y 131(3) 2_666 .
O27 V9 O26 C43Y -53(3) . .
O5 V9 O26 C43Y -132(3) 2_666 .
O13 V9 O26 C43Y 37(3) . .
O28 V9 O26 C43Y -158(3) . .
V7 V9 O26 C43Y -140(3) . .
V8 V9 O26 C43Y -143(3) 2_666 .
V6 V9 O26 C43Y -92(3) . .
O3 V9 O26 V7 -88.9(2) 2_666 .
O27 V9 O26 V7 86.7(2) . .
O5 V9 O26 V7 8.0(2) 2_666 .
O13 V9 O26 V7 176.5(2) . .
O28 V9 O26 V7 -18.6(9) . .
V8 V9 O26 V7 -3.4(3) 2_666 .
V6 V9 O26 V7 47.58(19) . .
O6 V7 O26 C43X -61.8(9) . .
O5 V7 O26 C43X -154.7(9) 2_666 .
O12 V7 O26 C43X 33.2(9) . .
O25 V7 O26 C43X 123.2(8) . .
O4 V7 O26 C43X -167.2(18) . .
V8 V7 O26 C43X -49.4(9) . .
V9 V7 O26 C43X -146.3(9) . .
V6 V7 O26 C43X 165.5(8) . .
O6 V7 O26 C43Y -127(3) . .
O5 V7 O26 C43Y 140(3) 2_666 .
O12 V7 O26 C43Y -32(3) . .
O25 V7 O26 C43Y 58(3) . .
O4 V7 O26 C43Y 127(3) . .
V8 V7 O26 C43Y -115(3) . .
V9 V7 O26 C43Y 148(3) . .
V6 V7 O26 C43Y 100(3) . .
O6 V7 O26 V9 84.4(3) . .
O5 V7 O26 V9 -8.4(2) 2_666 .
O12 V7 O26 V9 179.4(3) . .
O25 V7 O26 V9 -90.5(3) . .
O4 V7 O26 V9 -21(2) . .
V8 V7 O26 V9 96.8(3) . .
V6 V7 O26 V9 -48.20(19) . .
O26 V9 O27 C45 87.3(8) . .
O3 V9 O27 C45 -157(3) 2_666 .
O5 V9 O27 C45 168.4(8) 2_666 .
O13 V9 O27 C45 -12.7(8) . .
O28 V9 O27 C45 -111.4(8) . .
V7 V9 O27 C45 130.0(7) . .
V8 V9 O27 C45 -153.9(8) 2_666 .
V6 V9 O27 C45 168.8(9) . .
O26 V9 O27 V6 -81.5(3) . .
O3 V9 O27 V6 34(3) 2_666 .
O5 V9 O27 V6 -0.4(2) 2_666 .
O13 V9 O27 V6 178.5(3) . .
O28 V9 O27 V6 79.8(3) . .
V7 V9 O27 V6 -38.8(2) . .
V8 V9 O27 V6 37.3(2) 2_666 .
O2 V6 O27 C45 -132(2) . .
O24 V6 O27 C45 110.5(8) . .
O5 V6 O27 C45 -168.1(8) 2_666 .
O10 V6 O27 C45 8.3(8) . .
O25 V6 O27 C45 -87.8(8) . .
V8 V6 O27 C45 153.2(8) 2_666 .
V7 V6 O27 C45 -130.9(8) . .
V9 V6 O27 C45 -168.5(9) . .
O2 V6 O27 V9 36(2) . .
O24 V6 O27 V9 -81.0(3) . .
O5 V6 O27 V9 0.4(2) 2_666 .
O10 V6 O27 V9 176.8(3) . .
O25 V6 O27 V9 80.7(3) . .
V8 V6 O27 V9 -38.3(2) 2_666 .
V7 V6 O27 V9 37.6(2) . .
O26 V9 O28 C47 159.2(16) . .
O3 V9 O28 C47 -129.9(15) 2_666 .
O27 V9 O28 C47 53.6(15) . .
O5 V9 O28 C47 132.5(15) 2_666 .
O13 V9 O28 C47 -35.8(15) . .
V7 V9 O28 C47 144.9(15) . .
V8 V9 O28 C47 139.5(16) 2_666 .
V6 V9 O28 C47 92.6(15) . .
O26 V9 O28 V8 19.7(9) . 2_666
O3 V9 O28 V8 90.6(2) 2_666 2_666
O27 V9 O28 V8 -85.8(2) . 2_666
O5 V9 O28 V8 -7.0(2) 2_666 2_666
O13 V9 O28 V8 -175.3(2) . 2_666
V7 V9 O28 V8 5.5(3) . 2_666
V6 V9 O28 V8 -46.82(17) . 2_666
V1 O7 C2 C1 -5(2) . .
V1 O7 C2 C3 173.9(9) . .
C4 C1 C2 O7 2(3) . .
C4 C1 C2 C3 -176.8(16) . .
V1 O8 C4 C1 -3(3) . .
V1 O8 C4 C5 179.1(9) . .
C2 C1 C4 O8 2(3) . .
C2 C1 C4 C5 -179.7(15) . .
V6 O10 C6 O9 -8.0(17) . .
V6 O10 C6 C7 170.5(6) . .
V3 O9 C6 O10 -15.2(19) . .
V3 O9 C6 C7 166.3(7) . .
O10 C6 C7 C8 180.0(7) . .
O9 C6 C7 C8 -1.5(12) . .
O10 C6 C7 C12 -0.3(12) . .
O9 C6 C7 C12 178.3(8) . .
C12 C7 C8 C9 0.0 . .
C6 C7 C8 C9 179.7(7) . .
C7 C8 C9 C10 0.0 . .
C8 C9 C10 C11 0.0 . .
C9 C10 C11 C12 0.0 . .
C10 C11 C12 C7 0.0 . .
C8 C7 C12 C11 0.0 . .
C6 C7 C12 C11 -179.7(7) . .
V7 O12 C13 O11 -9.0(14) . .
V7 O12 C13 C14 174.2(6) . .
V8 O11 C13 O12 6.2(14) . .
V8 O11 C13 C14 -177.0(6) . .
O12 C13 C14 C15 -176.4(7) . .
O11 C13 C14 C15 6.6(11) . .
O12 C13 C14 C19 3.6(12) . .
O11 C13 C14 C19 -173.4(7) . .
C19 C14 C15 C16 0.0 . .
C13 C14 C15 C16 180.0(9) . .
C14 C15 C16 C17 0.0 . .
C15 C16 C17 C18 0.0 . .
C16 C17 C18 C19 0.0 . .
C17 C18 C19 C14 0.0 . .
C15 C14 C19 C18 0.0 . .
C13 C14 C19 C18 -180.0(8) . .
V9 O13 C20 O14 -1.8(19) . .
V9 O13 C20 C21 174.6(7) . .
V4 O14 C20 O13 -11.5(19) 2_666 .
V4 O14 C20 C21 171.9(7) 2_666 .
O13 C20 C21 C22 1.0(14) . .
O14 C20 C21 C22 177.9(9) . .
O13 C20 C21 C26 -179.0(10) . .
O14 C20 C21 C26 -2.1(15) . .
C26 C21 C22 C23 0.0 . .
C20 C21 C22 C23 180.0(11) . .
C21 C22 C23 C24 0.0 . .
C22 C23 C24 C25 0.0 . .
C23 C24 C25 C26 0.0 . .
C24 C25 C26 C21 0.0 . .
C22 C21 C26 C25 0.0 . .
C20 C21 C26 C25 -180.0(11) . .
V4 O18 C27 C28 -112.6(13) . .
V1 O18 C27 C28 90.3(16) . .
C29Y O19 C29X C30X -47(15) . .
V1 O19 C29X C30X -72(5) . .
V3 O19 C29X C30X 107(3) . .
C29X O19 C29Y C30Y -41(14) . .
V1 O19 C29Y C30Y 118(4) . .
V3 O19 C29Y C30Y -73(6) . .
C31Y O20 C31X C32X -22(3) . .
V1 O20 C31X C32X -137(3) . .
V2 O20 C31X C32X 83(5) . .
C31X O20 C31Y C32Y 52(3) . .
V1 O20 C31Y C32Y 145.0(17) . .
V2 O20 C31Y C32Y -70(2) . .
V3 O21 C33 C34 127.5(12) . .
V2 O21 C33 C34 -92.6(16) . .
C35Y O22 C35X C36X -154(18) . .
V4 O22 C35X C36X -57(18) . .
V2 O22 C35X C36X 97(17) . .
C35X O22 C35Y C36Y -28(2) . .
V4 O22 C35Y C36Y -146(2) . .
V2 O22 C35Y C36Y 79(3) . .
C37Y O23 C37X C38X -23(4) . .
V5 O23 C37X C38X -133(4) . .
V2 O23 C37X C38X 85(4) . .
C37X O23 C37Y C38Y 26(3) . .
V5 O23 C37Y C38Y 132(2) . .
V2 O23 C37Y C38Y -84(3) . .
V6 O24 C39 C40 42(3) . .
V8 O24 C39 C40 -154.6(14) 2_666 .
C41Y O25 C41X C42X -21(6) . .
V6 O25 C41X C42X -133(6) . .
V7 O25 C41X C42X 104(6) . .
C41X O25 C41Y C42Y 41(5) . .
V6 O25 C41Y C42Y 164(5) . .
V7 O25 C41Y C42Y -80(5) . .
C43Y O26 C43X C44X -38(3) . .
V9 O26 C43X C44X 83.7(13) . .
V7 O26 C43X C44X -141.1(10) . .
C43X O26 C43Y C44Y -27(8) . .
V9 O26 C43Y C44Y -140(8) . .
V7 O26 C43Y C44Y 87(9) . .
V9 O27 C45 C46 86.6(13) . .
V6 O27 C45 C46 -107.7(11) . .
V9 O28 C47 C48 159.3(18) . .
V8 O28 C47 C48 -78(3) 2_666 .
